data_4084834
loop_
_publ_author_name
'Baranov\'a, Zuzana'
'Amini, Hashem'
'Bhuvanesh, Nattamai'
'Gladysz, John A.'

_publ_section_title
;
 Rotaxanes Derived from Dimetallic Polyynediyl Complexes: Extended Axles
 and Expanded Macrocycles
;
_journal_issue 23
_journal_name_full Organometallics
_journal_page_first 6746
_journal_paper_doi 10.1021/om501026u
_journal_volume 33
_journal_year 2014
_chemical_formula_moiety 'C108 H84 F10 P4 Pt2, C42 H42 N2 O4, 0.5(C H Cl3)'
_chemical_formula_sum 'C150.5 H126.5 Cl1.5 F10 N2 O4 P4 Pt2'
_chemical_formula_weight 2784.26
_chemical_name_systematic
;
 ?
;
_space_group_crystal_system triclinic
_space_group_IT_number 2
_space_group_name_Hall '-P 1'
_space_group_name_H-M_alt 'P -1'
_symmetry_space_group_name_Hall '-P 1'
_symmetry_space_group_name_H-M 'P -1'
_atom_sites_solution_hydrogens geom
_audit_creation_date 2013-12-10
_audit_creation_method
;
Olex2 1.2-beta
(compiled 2013.09.17 svn.r2790 for OlexSys, GUI svn.r4601)
;
_cell_angle_alpha 92.508(3)
_cell_angle_beta 96.172(3)
_cell_angle_gamma 107.174(3)
_cell_formula_units_Z 2
_cell_length_a 12.601(3)
_cell_length_b 20.408(4)
_cell_length_c 26.978(5)
_cell_measurement_reflns_used 9144
_cell_measurement_temperature 100.15
_cell_measurement_theta_max 27.302
_cell_measurement_theta_min 2.926
_cell_volume 6569(2)
_computing_molecular_graphics
;
O. V. Dolomanov, L. J. Bourhis, R. J. Gildea, J. A. K. Howard and H. Puschmann,
OLEX2: a complete structure solution, refinement and analysis program.
J. Appl. Cryst. (2009). 42, 339-341.
;
_computing_publication_material
;
O. V. Dolomanov, L. J. Bourhis, R. J. Gildea, J. A. K. Howard and H. Puschmann,
OLEX2: a complete structure solution, refinement and analysis program.
J. Appl. Cryst. (2009). 42, 339-341.
;
_computing_structure_refinement
;
SHELX, G.M. Sheldrick, Acta Cryst.
(2008). A64, 112-122
;
_diffrn_ambient_temperature 100.15
_diffrn_measured_fraction_theta_full 0.999
_diffrn_measured_fraction_theta_max 0.994
_diffrn_measurement_device_type 'Bruker APEX-II CCD'
_diffrn_measurement_method '\f and \w scans'
_diffrn_radiation_type synchrotron
_diffrn_radiation_wavelength 0.6889
_diffrn_reflns_av_R_equivalents 0.0462
_diffrn_reflns_av_unetI/netI 0.0295
_diffrn_reflns_Laue_measured_fraction_full 0.999
_diffrn_reflns_Laue_measured_fraction_max 0.994
_diffrn_reflns_limit_h_max 16
_diffrn_reflns_limit_h_min -16
_diffrn_reflns_limit_k_max 27
_diffrn_reflns_limit_k_min -27
_diffrn_reflns_limit_l_max 35
_diffrn_reflns_limit_l_min -35
_diffrn_reflns_number 186612
_diffrn_reflns_point_group_measured_fraction_full 0.999
_diffrn_reflns_point_group_measured_fraction_max 0.994
_diffrn_reflns_theta_full 24.415
_diffrn_reflns_theta_max 27.362
_diffrn_reflns_theta_min 2.591
_diffrn_standards_number 0
_exptl_absorpt_coefficient_mu 2.091
_exptl_absorpt_correction_T_max 0.7455
_exptl_absorpt_correction_T_min 0.6444
_exptl_absorpt_correction_type multi-scan
_exptl_absorpt_process_details
;
SADABS-2012/1 (Bruker,2012) was used for absorption correction.
wR2(int) was 0.1952 before and 0.0504 after correction.
The Ratio of minimum to maximum transmission is 0.8644.
The \l/2 correction factor is Not present.
;
_exptl_crystal_colour yellow
_exptl_crystal_colour_primary yellow
_exptl_crystal_density_diffrn 1.408
_exptl_crystal_description plate
_exptl_crystal_F_000 2814
_exptl_crystal_size_max 0.08
_exptl_crystal_size_mid 0.08
_exptl_crystal_size_min 0.02
_refine_diff_density_max 1.302
_refine_diff_density_min -1.370
_refine_diff_density_rms 0.076
_refine_ls_extinction_method none
_refine_ls_goodness_of_fit_ref 1.093
_refine_ls_hydrogen_treatment constr
_refine_ls_matrix_type full
_refine_ls_number_parameters 1634
_refine_ls_number_reflns 32484
_refine_ls_number_restraints 93
_refine_ls_restrained_S_all 1.095
_refine_ls_R_factor_all 0.0337
_refine_ls_R_factor_gt 0.0275
_refine_ls_shift/su_max 0.009
_refine_ls_shift/su_mean 0.000
_refine_ls_structure_factor_coef Fsqd
_refine_ls_weighting_details 'w=1/[\s^2^(Fo^2^)+(0.0072P)^2^+9.4983P] where P=(Fo^2^+2Fc^2^)/3'
_refine_ls_weighting_scheme calc
_refine_ls_wR_factor_gt 0.0595
_refine_ls_wR_factor_ref 0.0617
_reflns_Friedel_coverage 0.000
_reflns_number_gt 28628
_reflns_number_total 32484
_reflns_threshold_expression 'I > 2\s(I)'
_cod_data_source_file om501026u_si_005.cif
_cod_data_source_block 8229
_cod_depositor_comments 'Adding full bibliography for 4084834--4084835.cif.'
_cod_original_formula_sum 'C150.50 H126.50 Cl1.50 F10 N2 O4 P4 Pt2'
_cod_database_code 4084834
_shelxl_version_number 2013-4
_shelx_space_group_comment
;
The symmetry employed for this shelxl refinement is uniquely defined
by the following loop, which should always be used as a source of
symmetry information in preference to the above space-group names.
They are only intended as comments.
;
_shelx_estimated_absorpt_t_max 0.959
_shelx_estimated_absorpt_t_min 0.851
_olex2_refinement_description
;
1. Fixed Uiso
 At 1.2 times of:
  All C(H) groups, All C(H,H) groups
 At 1.5 times of:
  All C(H,H,H) groups
2. Restrained distances
 Cl3S-C1S \\sim Cl3T-C1T \\sim Cl1S-C1S \\sim Cl1T-C1T \\sim Cl2S-C1S \\sim
Cl2T-C1T
 with sigma of 0.02
3. Uiso/Uaniso restraints and constraints
Cl1S \\sim Cl2S \\sim Cl3S \\sim Cl2T \\sim Cl1T \\sim Cl3T \\sim C1S \\sim
C1T: within 1.7A with sigma of 1.7 and sigma for terminal atoms of 3.4
4. Rigid body (RIGU) restrains
 Cl1S, Cl2S, Cl3S, Cl2T, Cl1T, Cl3T, C1S, C1T
 with sigma for 1-2 distances of 0.004 and sigma for 1-3 distances of 0.004
5. Others
 Sof(C1T)=Sof(H1T)=Sof(Cl2T)=Sof(Cl1T)=Sof(Cl3T)=0.5*(1-FVAR(2))
 Sof(C1S)=Sof(H1S)=Sof(Cl1S)=Sof(Cl2S)=Sof(Cl3S)=0.5*FVAR(2)
6.a Ternary CH refined with riding coordinates:
 C1S(H1S), C1T(H1T)
6.b Secondary CH2 refined with riding coordinates:
 C19M(H19A,H19B), C20M(H20A,H20B), C21M(H21A,H21B), C22M(H22A,H22B), C23M(H23A,
 H23B), C24M(H24A,H24B), C31M(H31A,H31B), C32M(H32D,H32E), C33M(H33A,H33B),
 C34M(H34A,H34B), C35M(H35A,H35B), C36M(H36A,H36B)
6.c Aromatic/amide H refined with riding coordinates:
 C20(H20), C21(H21), C23(H23), C24(H24), C27(H27), C28(H28), C30(H30),
 C31(H31), C34(H34), C35(H35), C37(H37), C38(H38), C41(H41), C42(H42), C44(H44),
  C45(H45), C48(H48), C49(H49), C51(H51), C52(H52), C55(H55), C56(H56),
 C58(H58), C59(H59), C68(H68), C69(H69), C71(H71), C72(H72), C75(H75), C76(H76),
  C78(H78), C79(H79), C82(H82), C83(H83), C85(H85), C86(H86), C89(H89),
 C90(H90), C92(H92), C93(H93), C96(H96), C97(H97), C99(H99), C100(H100),
 C103(H103), C104(H104), C106(H106), C107(H107), C2M(H2M), C3M(H3M), C6M(H6M),
 C7M(H7M), C10M(H10M), C11M(H11M), C14M(H14M), C15M(H15M), C17M(H17M),
 C18M(H18M), C26M(H26M), C27M(H27M), C28M(H28M), C30M(H30M), C38M(H38M),
 C39M(H39M), C41M(H41M), C42M(H42M)
6.d Idealised Me refined as rotating group:
 C25(H25A,H25B,H25C), C32(H32A,H32B,H32C), C39(H39A,H39B,H39C), C46(H46A,H46B,
 H46C), C53(H53A,H53B,H53C), C60(H60A,H60B,H60C), C73(H73A,H73B,H73C), C80(H80A,
 H80B,H80C), C87(H87A,H87B,H87C), C94(H94A,H94B,H94C), C101(H10A,H10B,H10C),
 C108(H10D,H10E,H10F)
;

loop_
_space_group_symop_operation_xyz
'x, y, z'
'-x, -y, -z'

loop_
_atom_site_label
_atom_site_type_symbol
_atom_site_fract_x
_atom_site_fract_y
_atom_site_fract_z
_atom_site_U_iso_or_equiv
_atom_site_adp_type
_atom_site_occupancy
_atom_site_site_symmetry_order
_atom_site_calc_flag
_atom_site_refinement_flags_posn
_atom_site_refinement_flags_adp
_atom_site_refinement_flags_occupancy
_atom_site_disorder_assembly
_atom_site_disorder_group
Pt1 Pt 0.25393(2) 0.78598(2) 0.06157(2) 0.01856(2) Uani 1 1 d . . . . .
Pt2 Pt -0.23441(2) 0.69966(2) 0.66598(2) 0.02023(2) Uani 1 1 d . . . . .
P1 P 0.31524(6) 0.69614(3) 0.09146(2) 0.02285(12) Uani 1 1 d . . . . .
P2 P 0.20527(5) 0.88206(3) 0.04054(2) 0.01879(11) Uani 1 1 d . . . . .
P3 P -0.08076(5) 0.77852(3) 0.71186(2) 0.02001(12) Uani 1 1 d . . . . .
P4 P -0.38262(5) 0.61945(3) 0.61771(2) 0.02237(12) Uani 1 1 d . . . . .
F1 F 0.48377(12) 0.80116(8) 0.01109(6) 0.0309(3) Uani 1 1 d . . . . .
F2 F 0.51620(12) 0.75192(8) -0.07817(6) 0.0309(3) Uani 1 1 d . . . . .
F3 F 0.33909(13) 0.69890(8) -0.15122(5) 0.0297(3) Uani 1 1 d . . . . .
F4 F 0.12979(13) 0.69460(9) -0.13268(5) 0.0328(3) Uani 1 1 d . . . . .
F5 F 0.09376(11) 0.73456(8) -0.04101(5) 0.0270(3) Uani 1 1 d . . . . .
F6 F -0.22036(15) 0.56425(9) 0.71692(6) 0.0387(4) Uani 1 1 d . . . . .
F7 F -0.29564(17) 0.50641(11) 0.79931(8) 0.0549(5) Uani 1 1 d . . . . .
F8 F -0.40530(17) 0.56818(12) 0.85847(7) 0.0594(6) Uani 1 1 d . . . . .
F9 F -0.44581(16) 0.68729(11) 0.83222(7) 0.0528(5) Uani 1 1 d . . . . .
F10 F -0.37608(13) 0.74428(8) 0.74883(6) 0.0335(3) Uani 1 1 d . . . . .
C1 C 0.2038(2) 0.79210(12) 0.12884(9) 0.0215(5) Uani 1 1 d . . . . .
C2 C 0.1719(2) 0.78873(13) 0.17009(9) 0.0234(5) Uani 1 1 d . . . . .
C3 C 0.1394(2) 0.78346(13) 0.21672(9) 0.0252(5) Uani 1 1 d . . . . .
C4 C 0.1098(2) 0.77881(14) 0.25846(10) 0.0282(5) Uani 1 1 d . . . . .
C5 C 0.0729(2) 0.77345(15) 0.30396(10) 0.0314(6) Uani 1 1 d . . . . .
C6 C 0.0379(3) 0.76883(16) 0.34456(10) 0.0349(6) Uani 1 1 d . . . . .
C7 C -0.0001(3) 0.76333(16) 0.38981(10) 0.0351(6) Uani 1 1 d . . . . .
C8 C -0.0337(3) 0.75822(15) 0.43052(10) 0.0341(6) Uani 1 1 d . . . . .
C9 C -0.0714(2) 0.75275(15) 0.47586(10) 0.0320(6) Uani 1 1 d . . . . .
C10 C -0.1041(2) 0.74867(14) 0.51696(9) 0.0275(5) Uani 1 1 d . . . . .
C11 C -0.1418(2) 0.74318(13) 0.56250(9) 0.0258(5) Uani 1 1 d . . . . .
C12 C -0.1776(2) 0.73310(13) 0.60260(9) 0.0238(5) Uani 1 1 d . . . . .
C13 C 0.28759(19) 0.76807(12) -0.01005(8) 0.0197(4) Uani 1 1 d . . . . .
C14 C 0.3929(2) 0.77373(13) -0.02323(9) 0.0224(5) Uani 1 1 d . . . . .
C15 C 0.4123(2) 0.75045(13) -0.06941(9) 0.0231(5) Uani 1 1 d . . . . .
C16 C 0.3231(2) 0.72309(13) -0.10625(9) 0.0237(5) Uani 1 1 d . . . . .
C17 C 0.2167(2) 0.72016(13) -0.09637(9) 0.0233(5) Uani 1 1 d . . . . .
C18 C 0.20133(19) 0.74166(12) -0.04901(9) 0.0206(4) Uani 1 1 d . . . . .
C19 C 0.3835(2) 0.72109(15) 0.15526(9) 0.0292(6) Uani 1 1 d . . . . .
C20 C 0.4590(2) 0.78693(16) 0.16516(10) 0.0352(6) Uani 1 1 d . . . . .
H20 H 0.4736 0.8165 0.1388 0.042 Uiso 1 1 calc R U . . .
C21 C 0.5129(3) 0.80978(19) 0.21310(12) 0.0456(8) Uani 1 1 d . . . . .
H21 H 0.5643 0.8548 0.2191 0.055 Uiso 1 1 calc R U . . .
C22 C 0.4931(3) 0.7682(2) 0.25236(12) 0.0532(10) Uani 1 1 d . . . . .
C23 C 0.4183(4) 0.7032(2) 0.24229(12) 0.0566(10) Uani 1 1 d . . . . .
H23 H 0.4041 0.6739 0.2688 0.068 Uiso 1 1 calc R U . . .
C24 C 0.3623(3) 0.67900(18) 0.19426(11) 0.0422(7) Uani 1 1 d . . . . .
H24 H 0.3103 0.6342 0.1885 0.051 Uiso 1 1 calc R U . . .
C25 C 0.5555(4) 0.7940(3) 0.30440(14) 0.0819(16) Uani 1 1 d . . . . .
H25A H 0.6352 0.7992 0.3042 0.123 Uiso 1 1 calc R U . . .
H25B H 0.5251 0.7609 0.3284 0.123 Uiso 1 1 calc R U . . .
H25C H 0.5461 0.8386 0.3141 0.123 Uiso 1 1 calc R U . . .
C26 C 0.1979(2) 0.61844(13) 0.08925(9) 0.0293(5) Uani 1 1 d . . . . .
C27 C 0.0889(3) 0.62281(15) 0.08101(11) 0.0362(6) Uani 1 1 d . . . . .
H27 H 0.0766 0.6666 0.0817 0.043 Uiso 1 1 calc R U . . .
C28 C -0.0014(3) 0.56337(17) 0.07175(11) 0.0436(7) Uani 1 1 d . . . . .
H28 H -0.0752 0.5669 0.0662 0.052 Uiso 1 1 calc R U . . .
C29 C 0.0146(3) 0.49874(16) 0.07053(11) 0.0490(9) Uani 1 1 d . . . . .
C30 C 0.1229(3) 0.49496(16) 0.08093(12) 0.0496(9) Uani 1 1 d . . . . .
H30 H 0.1348 0.4511 0.0817 0.060 Uiso 1 1 calc R U . . .
C31 C 0.2139(3) 0.55362(15) 0.09023(11) 0.0418(7) Uani 1 1 d . . . . .
H31 H 0.2873 0.5499 0.0973 0.050 Uiso 1 1 calc R U . . .
C32 C -0.0841(4) 0.43509(19) 0.05681(14) 0.0715(14) Uani 1 1 d . . . . .
H32A H -0.1446 0.4371 0.0763 0.107 Uiso 1 1 calc R U . . .
H32B H -0.0614 0.3942 0.0642 0.107 Uiso 1 1 calc R U . . .
H32C H -0.1105 0.4326 0.0210 0.107 Uiso 1 1 calc R U . . .
C33 C 0.4151(2) 0.66546(13) 0.06017(9) 0.0264(5) Uani 1 1 d . . . . .
C34 C 0.5227(2) 0.67200(14) 0.08334(10) 0.0288(5) Uani 1 1 d . . . . .
H34 H 0.5464 0.6939 0.1161 0.035 Uiso 1 1 calc R U . . .
C35 C 0.5954(2) 0.64645(15) 0.05846(10) 0.0319(6) Uani 1 1 d . . . . .
H35 H 0.6684 0.6514 0.0746 0.038 Uiso 1 1 calc R U . . .
C36 C 0.5631(3) 0.61379(15) 0.01030(10) 0.0341(6) Uani 1 1 d . . . . .
C37 C 0.4554(3) 0.60716(15) -0.01238(10) 0.0363(6) Uani 1 1 d . . . . .
H37 H 0.4317 0.5849 -0.0451 0.044 Uiso 1 1 calc R U . . .
C38 C 0.3823(2) 0.63228(14) 0.01181(10) 0.0316(6) Uani 1 1 d . . . . .
H38 H 0.3092 0.6270 -0.0045 0.038 Uiso 1 1 calc R U . . .
C39 C 0.6431(3) 0.58611(19) -0.01616(12) 0.0475(8) Uani 1 1 d . . . . .
H39A H 0.6805 0.6198 -0.0384 0.071 Uiso 1 1 calc R U . . .
H39B H 0.6013 0.5430 -0.0359 0.071 Uiso 1 1 calc R U . . .
H39C H 0.6993 0.5776 0.0087 0.071 Uiso 1 1 calc R U . . .
C40 C 0.2207(2) 0.90592(12) -0.02341(8) 0.0208(4) Uani 1 1 d . . . . .
C41 C 0.1295(2) 0.89230(13) -0.06050(9) 0.0232(5) Uani 1 1 d . . . . .
H41 H 0.0561 0.8709 -0.0526 0.028 Uiso 1 1 calc R U . . .
C42 C 0.1453(2) 0.90987(14) -0.10930(9) 0.0286(5) Uani 1 1 d . . . . .
H42 H 0.0824 0.8999 -0.1343 0.034 Uiso 1 1 calc R U . . .
C43 C 0.2513(2) 0.94160(14) -0.12178(9) 0.0289(5) Uani 1 1 d . . . . .
C44 C 0.3431(2) 0.95374(14) -0.08483(9) 0.0293(5) Uani 1 1 d . . . . .
H44 H 0.4164 0.9747 -0.0929 0.035 Uiso 1 1 calc R U . . .
C45 C 0.3283(2) 0.93537(14) -0.03626(9) 0.0259(5) Uani 1 1 d . . . . .
H45 H 0.3916 0.9429 -0.0118 0.031 Uiso 1 1 calc R U . . .
C46 C 0.2683(3) 0.96330(18) -0.17415(10) 0.0416(7) Uani 1 1 d . . . . .
H46A H 0.3036 0.9333 -0.1910 0.062 Uiso 1 1 calc R U . . .
H46B H 0.3165 1.0110 -0.1722 0.062 Uiso 1 1 calc R U . . .
H46C H 0.1956 0.9596 -0.1931 0.062 Uiso 1 1 calc R U . . .
C47 C 0.29285(19) 0.95901(12) 0.07858(9) 0.0211(5) Uani 1 1 d . . . . .
C48 C 0.3066(2) 1.02464(13) 0.06168(9) 0.0249(5) Uani 1 1 d . . . . .
H48 H 0.2709 1.0292 0.0297 0.030 Uiso 1 1 calc R U . . .
C49 C 0.3720(2) 1.08316(13) 0.09118(10) 0.0276(5) Uani 1 1 d . . . . .
H49 H 0.3807 1.1272 0.0790 0.033 Uiso 1 1 calc R U . . .
C50 C 0.4251(2) 1.07819(14) 0.13834(9) 0.0284(5) Uani 1 1 d . . . . .
C51 C 0.4104(2) 1.01306(14) 0.15527(9) 0.0280(5) Uani 1 1 d . . . . .
H51 H 0.4454 1.0087 0.1874 0.034 Uiso 1 1 calc R U . . .
C52 C 0.3456(2) 0.95420(13) 0.12598(9) 0.0235(5) Uani 1 1 d . . . . .
H52 H 0.3372 0.9103 0.1383 0.028 Uiso 1 1 calc R U . . .
C53 C 0.5006(3) 1.14184(16) 0.16897(11) 0.0403(7) Uani 1 1 d . . . . .
H53A H 0.5167 1.1307 0.2034 0.060 Uiso 1 1 calc R U . . .
H53B H 0.4633 1.1777 0.1690 0.060 Uiso 1 1 calc R U . . .
H53C H 0.5708 1.1584 0.1544 0.060 Uiso 1 1 calc R U . . .
C54 C 0.06133(19) 0.87678(13) 0.04775(8) 0.0207(4) Uani 1 1 d . . . . .
C55 C 0.0245(2) 0.93531(13) 0.04733(9) 0.0255(5) Uani 1 1 d . . . . .
H55 H 0.0761 0.9791 0.0443 0.031 Uiso 1 1 calc R U . . .
C56 C -0.0866(2) 0.92968(14) 0.05124(9) 0.0282(5) Uani 1 1 d . . . . .
H56 H -0.1104 0.9697 0.0505 0.034 Uiso 1 1 calc R U . . .
C57 C -0.1638(2) 0.86635(14) 0.05617(9) 0.0267(5) Uani 1 1 d . . . . .
C58 C -0.1275(2) 0.80829(14) 0.05679(9) 0.0270(5) Uani 1 1 d . . . . .
H58 H -0.1793 0.7647 0.0600 0.032 Uiso 1 1 calc R U . . .
C59 C -0.0160(2) 0.81330(13) 0.05272(9) 0.0235(5) Uani 1 1 d . . . . .
H59 H 0.0074 0.7731 0.0533 0.028 Uiso 1 1 calc R U . . .
C60 C -0.2844(2) 0.86141(18) 0.06119(12) 0.0404(7) Uani 1 1 d . . . . .
H60A H -0.3254 0.8140 0.0669 0.061 Uiso 1 1 calc R U . . .
H60B H -0.3189 0.8745 0.0304 0.061 Uiso 1 1 calc R U . . .
H60C H -0.2868 0.8924 0.0895 0.061 Uiso 1 1 calc R U . . .
C61 C -0.2927(2) 0.65764(13) 0.72979(8) 0.0224(5) Uani 1 1 d . . . . .
C62 C -0.2765(2) 0.59676(14) 0.74473(9) 0.0279(5) Uani 1 1 d . . . . .
C63 C -0.3138(3) 0.56606(16) 0.78698(11) 0.0371(7) Uani 1 1 d . . . . .
C64 C -0.3701(2) 0.59712(18) 0.81662(10) 0.0402(7) Uani 1 1 d . . . . .
C65 C -0.3898(2) 0.65675(17) 0.80346(10) 0.0352(6) Uani 1 1 d . . . . .
C66 C -0.3523(2) 0.68566(14) 0.76040(9) 0.0266(5) Uani 1 1 d . . . . .
C67 C -0.0950(2) 0.78850(13) 0.77799(8) 0.0216(5) Uani 1 1 d . . . . .
C68 C -0.0814(2) 0.73845(14) 0.80999(9) 0.0249(5) Uani 1 1 d . . . . .
H68 H -0.0529 0.7031 0.7985 0.030 Uiso 1 1 calc R U . . .
C69 C -0.1090(2) 0.74018(15) 0.85831(9) 0.0273(5) Uani 1 1 d . . . . .
H69 H -0.0976 0.7066 0.8798 0.033 Uiso 1 1 calc R U . . .
C70 C -0.1534(2) 0.79073(15) 0.87586(9) 0.0278(5) Uani 1 1 d . . . . .
C71 C -0.1651(2) 0.84110(14) 0.84404(9) 0.0278(5) Uani 1 1 d . . . . .
H71 H -0.1932 0.8766 0.8556 0.033 Uiso 1 1 calc R U . . .
C72 C -0.1362(2) 0.84022(13) 0.79570(9) 0.0233(5) Uani 1 1 d . . . . .
H72 H -0.1446 0.8750 0.7747 0.028 Uiso 1 1 calc R U . . .
C73 C -0.1890(2) 0.78956(18) 0.92756(10) 0.0385(7) Uani 1 1 d . . . . .
H73A H -0.2692 0.7652 0.9255 0.058 Uiso 1 1 calc R U . . .
H73B H -0.1742 0.8368 0.9419 0.058 Uiso 1 1 calc R U . . .
H73C H -0.1466 0.7659 0.9489 0.058 Uiso 1 1 calc R U . . .
C74 C 0.0458(2) 0.75310(13) 0.71033(9) 0.0218(5) Uani 1 1 d . . . . .
C75 C 0.1334(2) 0.77344(13) 0.74978(9) 0.0254(5) Uani 1 1 d . . . . .
H75 H 0.1266 0.8003 0.7783 0.031 Uiso 1 1 calc R U . . .
C76 C 0.2302(2) 0.75460(14) 0.74748(10) 0.0287(5) Uani 1 1 d . . . . .
H76 H 0.2890 0.7688 0.7745 0.034 Uiso 1 1 calc R U . . .
C77 C 0.2421(2) 0.71532(15) 0.70624(10) 0.0300(6) Uani 1 1 d . . . . .
C78 C 0.1557(2) 0.69653(15) 0.66661(10) 0.0301(6) Uani 1 1 d . . . . .
H78 H 0.1637 0.6709 0.6377 0.036 Uiso 1 1 calc R U . . .
C79 C 0.0583(2) 0.71459(13) 0.66856(9) 0.0256(5) Uani 1 1 d . . . . .
H79 H 0.0000 0.7007 0.6414 0.031 Uiso 1 1 calc R U . . .
C80 C 0.3444(3) 0.69158(18) 0.70534(13) 0.0427(7) Uani 1 1 d . . . . .
H80A H 0.3306 0.6465 0.7190 0.064 Uiso 1 1 calc R U . . .
H80B H 0.4084 0.7249 0.7256 0.064 Uiso 1 1 calc R U . . .
H80C H 0.3607 0.6879 0.6708 0.064 Uiso 1 1 calc R U . . .
C81 C -0.0460(2) 0.86496(13) 0.69045(9) 0.0240(5) Uani 1 1 d . . . . .
C82 C 0.0637(2) 0.90900(14) 0.69793(10) 0.0287(5) Uani 1 1 d . . . . .
H82 H 0.1215 0.8942 0.7150 0.034 Uiso 1 1 calc R U . . .
C83 C 0.0889(3) 0.97443(15) 0.68056(10) 0.0342(6) Uani 1 1 d . . . . .
H83 H 0.1640 1.0036 0.6858 0.041 Uiso 1 1 calc R U . . .
C84 C 0.0061(3) 0.99789(15) 0.65569(10) 0.0356(6) Uani 1 1 d . . . . .
C85 C -0.1032(3) 0.95436(15) 0.64927(10) 0.0357(6) Uani 1 1 d . . . . .
H85 H -0.1613 0.9699 0.6333 0.043 Uiso 1 1 calc R U . . .
C86 C -0.1294(2) 0.88833(15) 0.66581(9) 0.0303(6) Uani 1 1 d . . . . .
H86 H -0.2045 0.8591 0.6603 0.036 Uiso 1 1 calc R U . . .
C87 C 0.0358(3) 1.06869(16) 0.63583(12) 0.0472(8) Uani 1 1 d . . . . .
H87A H 0.0841 1.0701 0.6095 0.071 Uiso 1 1 calc R U . . .
H87B H 0.0752 1.1035 0.6631 0.071 Uiso 1 1 calc R U . . .
H87C H -0.0329 1.0781 0.6220 0.071 Uiso 1 1 calc R U . . .
C88 C -0.3314(2) 0.58586(13) 0.56466(9) 0.0262(5) Uani 1 1 d . . . . .
C89 C -0.2327(2) 0.56822(16) 0.57302(11) 0.0351(6) Uani 1 1 d . . . . .
H89 H -0.2002 0.5672 0.6063 0.042 Uiso 1 1 calc R U . . .
C90 C -0.1815(3) 0.55213(16) 0.53315(12) 0.0407(7) Uani 1 1 d . . . . .
H90 H -0.1155 0.5387 0.5394 0.049 Uiso 1 1 calc R U . . .
C91 C -0.2259(3) 0.55548(15) 0.48388(12) 0.0402(7) Uani 1 1 d . . . . .
C92 C -0.3252(3) 0.57061(15) 0.47578(11) 0.0387(7) Uani 1 1 d . . . . .
H92 H -0.3578 0.5712 0.4424 0.046 Uiso 1 1 calc R U . . .
C93 C -0.3793(2) 0.58506(14) 0.51547(10) 0.0305(6) Uani 1 1 d . . . . .
H93 H -0.4488 0.5944 0.5090 0.037 Uiso 1 1 calc R U . . .
C94 C -0.1626(3) 0.5459(2) 0.44082(14) 0.0594(10) Uani 1 1 d . . . . .
H94A H -0.2155 0.5294 0.4103 0.089 Uiso 1 1 calc R U . . .
H94B H -0.1228 0.5122 0.4485 0.089 Uiso 1 1 calc R U . . .
H94C H -0.1085 0.5900 0.4358 0.089 Uiso 1 1 calc R U . . .
C95 C -0.4899(2) 0.65663(14) 0.59270(9) 0.0252(5) Uani 1 1 d . . . . .
C96 C -0.4692(2) 0.72768(14) 0.59458(10) 0.0286(5) Uani 1 1 d . . . . .
H96 H -0.3987 0.7573 0.6097 0.034 Uiso 1 1 calc R U . . .
C97 C -0.5514(2) 0.75571(15) 0.57444(10) 0.0328(6) Uani 1 1 d . . . . .
H97 H -0.5361 0.8043 0.5758 0.039 Uiso 1 1 calc R U . . .
C98 C -0.6555(2) 0.71337(17) 0.55234(10) 0.0344(6) Uani 1 1 d . . . . .
C99 C -0.6758(2) 0.64283(16) 0.55128(10) 0.0333(6) Uani 1 1 d . . . . .
H99 H -0.7467 0.6133 0.5367 0.040 Uiso 1 1 calc R U . . .
C100 C -0.5948(2) 0.61408(15) 0.57109(10) 0.0305(6) Uani 1 1 d . . . . .
H100 H -0.6108 0.5655 0.5699 0.037 Uiso 1 1 calc R U . . .
C101 C -0.7438(3) 0.74297(19) 0.52847(12) 0.0492(9) Uani 1 1 d . . . . .
H10A H -0.8049 0.7359 0.5492 0.074 Uiso 1 1 calc R U . . .
H10B H -0.7732 0.7198 0.4951 0.074 Uiso 1 1 calc R U . . .
H10C H -0.7105 0.7923 0.5257 0.074 Uiso 1 1 calc R U . . .
C102 C -0.4612(2) 0.54435(13) 0.64685(9) 0.0255(5) Uani 1 1 d . . . . .
C103 C -0.5386(2) 0.55097(14) 0.67860(10) 0.0308(6) Uani 1 1 d . . . . .
H103 H -0.5480 0.5948 0.6855 0.037 Uiso 1 1 calc R U . . .
C104 C -0.6020(2) 0.49440(16) 0.70017(11) 0.0361(6) Uani 1 1 d . . . . .
H104 H -0.6540 0.5002 0.7217 0.043 Uiso 1 1 calc R U . . .
C105 C -0.5910(3) 0.42966(16) 0.69088(11) 0.0394(7) Uani 1 1 d . . . . .
C106 C -0.5118(3) 0.42340(16) 0.66030(11) 0.0411(7) Uani 1 1 d . . . . .
H106 H -0.5016 0.3796 0.6540 0.049 Uiso 1 1 calc R U . . .
C107 C -0.4470(3) 0.47990(14) 0.63878(10) 0.0320(6) Uani 1 1 d . . . . .
H107 H -0.3927 0.4744 0.6184 0.038 Uiso 1 1 calc R U . . .
C108 C -0.6635(4) 0.36738(18) 0.71272(15) 0.0593(10) Uani 1 1 d . . . . .
H10D H -0.6235 0.3591 0.7439 0.089 Uiso 1 1 calc R U . . .
H10E H -0.6804 0.3270 0.6888 0.089 Uiso 1 1 calc R U . . .
H10F H -0.7334 0.3757 0.7196 0.089 Uiso 1 1 calc R U . . .
O1M O 0.20570(16) 1.02369(10) 0.23802(7) 0.0331(4) Uani 1 1 d . . . . .
O2M O -0.25641(16) 0.67138(10) 0.17179(8) 0.0361(4) Uani 1 1 d . . . . .
O3M O -0.01286(18) 0.53277(11) 0.19741(8) 0.0399(5) Uani 1 1 d . . . . .
O4M O 0.2355(2) 0.61312(12) 0.39791(9) 0.0478(5) Uani 1 1 d . . . . .
N1M N 0.6270(2) 0.89380(13) 0.43073(9) 0.0336(5) Uani 1 1 d . . . . .
N2M N 0.6254(2) 1.00465(12) 0.37951(9) 0.0323(5) Uani 1 1 d . . . . .
C1M C 0.6213(2) 0.83953(16) 0.45713(10) 0.0341(6) Uani 1 1 d . . . . .
C2M C 0.7048(3) 0.84106(18) 0.49744(11) 0.0398(7) Uani 1 1 d . . . . .
H2M H 0.7002 0.8015 0.5154 0.048 Uiso 1 1 calc R U . . .
C3M C 0.7914(3) 0.89967(19) 0.51010(11) 0.0439(8) Uani 1 1 d . . . . .
H3M H 0.8474 0.9010 0.5370 0.053 Uiso 1 1 calc R U . . .
C4M C 0.7985(3) 0.95876(17) 0.48340(11) 0.0390(7) Uani 1 1 d . . . . .
C5M C 0.7125(2) 0.95219(16) 0.44330(10) 0.0345(6) Uani 1 1 d . . . . .
C6M C 0.8848(3) 1.02284(19) 0.49449(13) 0.0472(8) Uani 1 1 d . . . . .
H6M H 0.9408 1.0277 0.5221 0.057 Uiso 1 1 calc R U . . .
C7M C 0.8888(3) 1.07659(18) 0.46679(13) 0.0449(8) Uani 1 1 d . . . . .
H7M H 0.9490 1.1179 0.4744 0.054 Uiso 1 1 calc R U . . .
C8M C 0.8036(2) 1.07257(16) 0.42582(11) 0.0370(6) Uani 1 1 d . . . . .
C9M C 0.7139(2) 1.01100(15) 0.41461(10) 0.0324(6) Uani 1 1 d . . . . .
C10M C 0.8010(2) 1.12765(16) 0.39661(12) 0.0384(7) Uani 1 1 d . . . . .
H10M H 0.8613 1.1692 0.4014 0.046 Uiso 1 1 calc R U . . .
C11M C 0.7112(3) 1.12114(16) 0.36120(12) 0.0375(6) Uani 1 1 d . . . . .
H11M H 0.7089 1.1581 0.3413 0.045 Uiso 1 1 calc R U . . .
C12M C 0.6220(2) 1.05893(15) 0.35456(11) 0.0330(6) Uani 1 1 d . . . . .
C13M C 0.5163(2) 1.04975(15) 0.32092(10) 0.0313(6) Uani 1 1 d . . . . .
C14M C 0.4802(2) 1.10553(15) 0.30688(11) 0.0326(6) Uani 1 1 d . . . . .
H14M H 0.5273 1.1511 0.3164 0.039 Uiso 1 1 calc R U . . .
C15M C 0.3763(2) 1.09528(14) 0.27924(11) 0.0327(6) Uani 1 1 d . . . . .
H15M H 0.3528 1.1337 0.2699 0.039 Uiso 1 1 calc R U . . .
C16M C 0.3065(2) 1.02866(14) 0.26520(10) 0.0295(5) Uani 1 1 d . . . . .
C17M C 0.3413(2) 0.97225(15) 0.27847(11) 0.0334(6) Uani 1 1 d . . . . .
H17M H 0.2943 0.9267 0.2688 0.040 Uiso 1 1 calc R U . . .
C18M C 0.4456(2) 0.98362(15) 0.30598(11) 0.0349(6) Uani 1 1 d . . . . .
H18M H 0.4695 0.9452 0.3149 0.042 Uiso 1 1 calc R U . . .
C19M C 0.1271(2) 0.95619(14) 0.22632(11) 0.0326(6) Uani 1 1 d . . . . .
H19A H 0.1108 0.9331 0.2574 0.039 Uiso 1 1 calc R U . . .
H19B H 0.1581 0.9277 0.2048 0.039 Uiso 1 1 calc R U . . .
C20M C 0.0214(2) 0.96528(15) 0.19917(10) 0.0326(6) Uani 1 1 d . . . . .
H20A H 0.0405 0.9919 0.1698 0.039 Uiso 1 1 calc R U . . .
H20B H -0.0101 0.9921 0.2217 0.039 Uiso 1 1 calc R U . . .
C21M C -0.0672(3) 0.89668(15) 0.18161(10) 0.0342(6) Uani 1 1 d . . . . .
H21A H -0.0309 0.8669 0.1644 0.041 Uiso 1 1 calc R U . . .
H21B H -0.1240 0.9055 0.1567 0.041 Uiso 1 1 calc R U . . .
C22M C -0.1276(2) 0.85702(15) 0.22240(10) 0.0320(6) Uani 1 1 d . . . . .
H22A H -0.1646 0.8863 0.2397 0.038 Uiso 1 1 calc R U . . .
H22B H -0.0716 0.8474 0.2473 0.038 Uiso 1 1 calc R U . . .
C23M C -0.2162(2) 0.78844(15) 0.20220(11) 0.0344(6) Uani 1 1 d . . . . .
H23A H -0.2706 0.7747 0.2265 0.041 Uiso 1 1 calc R U . . .
H23B H -0.2575 0.7954 0.1705 0.041 Uiso 1 1 calc R U . . .
C24M C -0.1661(2) 0.73107(14) 0.19291(10) 0.0316(6) Uani 1 1 d . . . . .
H24A H -0.1096 0.7444 0.1694 0.038 Uiso 1 1 calc R U . . .
H24B H -0.1292 0.7209 0.2247 0.038 Uiso 1 1 calc R U . . .
C25M C -0.2357(2) 0.60869(15) 0.17092(10) 0.0334(6) Uani 1 1 d . . . . .
C26M C -0.3297(3) 0.55134(16) 0.15642(11) 0.0376(6) Uani 1 1 d . . . . .
H26M H -0.4014 0.5569 0.1476 0.045 Uiso 1 1 calc R U . . .
C27M C -0.3158(3) 0.48656(16) 0.15521(11) 0.0400(7) Uani 1 1 d . . . . .
H27M H -0.3791 0.4475 0.1454 0.048 Uiso 1 1 calc R U . . .
C28M C -0.2117(3) 0.47690(16) 0.16797(11) 0.0374(6) Uani 1 1 d . . . . .
H28M H -0.2039 0.4320 0.1668 0.045 Uiso 1 1 calc R U . . .
C29M C -0.1198(2) 0.53395(15) 0.18241(10) 0.0339(6) Uani 1 1 d . . . . .
C30M C -0.1313(2) 0.60089(15) 0.18356(10) 0.0332(6) Uani 1 1 d . . . . .
H30M H -0.0679 0.6400 0.1929 0.040 Uiso 1 1 calc R U . . .
C31M C 0.0073(3) 0.46798(16) 0.20464(12) 0.0411(7) Uani 1 1 d . . . . .
H31A H 0.0892 0.4759 0.2107 0.049 Uiso 1 1 calc R U . . .
H31B H -0.0214 0.4377 0.1734 0.049 Uiso 1 1 calc R U . . .
C32M C -0.0461(3) 0.43050(19) 0.24778(13) 0.0526(9) Uani 1 1 d . . . . .
H32D H -0.1223 0.4008 0.2346 0.063 Uiso 1 1 calc R U . . .
H32E H -0.0021 0.4000 0.2597 0.063 Uiso 1 1 calc R U . . .
C33M C -0.0549(4) 0.4751(2) 0.29170(15) 0.0660(11) Uani 1 1 d . . . . .
H33A H -0.0890 0.4454 0.3174 0.079 Uiso 1 1 calc R U . . .
H33B H -0.1055 0.5022 0.2809 0.079 Uiso 1 1 calc R U . . .
C34M C 0.0580(3) 0.5244(2) 0.31513(17) 0.0627(10) Uani 1 1 d . . . . .
H34A H 0.1102 0.4979 0.3250 0.075 Uiso 1 1 calc R U . . .
H34B H 0.0908 0.5563 0.2904 0.075 Uiso 1 1 calc R U . . .
C35M C 0.0426(4) 0.5650(2) 0.36064(17) 0.0659(11) Uani 1 1 d . . . . .
H35A H -0.0276 0.5773 0.3537 0.079 Uiso 1 1 calc R U . . .
H35B H 0.0349 0.5356 0.3891 0.079 Uiso 1 1 calc R U . . .
C36M C 0.1367(3) 0.6287(2) 0.37505(15) 0.0568(9) Uani 1 1 d . . . . .
H36A H 0.1548 0.6539 0.3450 0.068 Uiso 1 1 calc R U . . .
H36B H 0.1141 0.6588 0.3989 0.068 Uiso 1 1 calc R U . . .
C37M C 0.3276(3) 0.66955(17) 0.41153(11) 0.0398(7) Uani 1 1 d . . . . .
C38M C 0.4198(3) 0.65824(16) 0.43858(10) 0.0374(7) Uani 1 1 d . . . . .
H38M H 0.4171 0.6130 0.4468 0.045 Uiso 1 1 calc R U . . .
C39M C 0.5157(3) 0.71258(15) 0.45367(10) 0.0341(6) Uani 1 1 d . . . . .
H39M H 0.5783 0.7042 0.4721 0.041 Uiso 1 1 calc R U . . .
C40M C 0.5217(2) 0.77935(16) 0.44222(10) 0.0346(6) Uani 1 1 d . . . . .
C41M C 0.4284(3) 0.78913(19) 0.41488(15) 0.0525(9) Uani 1 1 d . . . . .
H41M H 0.4310 0.8342 0.4064 0.063 Uiso 1 1 calc R U . . .
C42M C 0.3321(3) 0.7358(2) 0.39955(15) 0.0562(10) Uani 1 1 d . . . . .
H42M H 0.2696 0.7442 0.3810 0.067 Uiso 1 1 calc R U . . .
C1S C 0.368(2) 0.9639(7) 0.4270(6) 0.055(6) Uani 0.152(5) 1 d D U P A 1
H1S H 0.4326 0.9539 0.4130 0.066 Uiso 0.152(5) 1 calc R U P A 1
Cl1S Cl 0.2591(5) 0.8984(4) 0.3870(4) 0.051(2) Uani 0.152(5) 1 d D U P A 1
Cl2S Cl 0.3809(9) 0.9238(5) 0.4823(3) 0.058(2) Uani 0.152(5) 1 d D U P A 1
Cl3S Cl 0.4421(10) 1.0526(5) 0.4486(4) 0.058(2) Uani 0.152(5) 1 d D U P A 1
C1T C 0.4127(9) 0.9651(5) 0.4427(4) 0.065(3) Uani 0.348(5) 1 d D U P A 2
H1T H 0.4659 0.9555 0.4205 0.078 Uiso 0.348(5) 1 calc R U P A 2
Cl2T Cl 0.4499(7) 0.9447(3) 0.5029(2) 0.098(2) Uani 0.348(5) 1 d D U P A 2
Cl1T Cl 0.2781(4) 0.9158(2) 0.4188(3) 0.0855(18) Uani 0.348(5) 1 d D U P A 2
Cl3T Cl 0.3939(7) 1.0443(3) 0.4298(3) 0.094(2) Uani 0.348(5) 1 d D U P A 2

loop_
_atom_site_aniso_label
_atom_site_aniso_U_11
_atom_site_aniso_U_22
_atom_site_aniso_U_33
_atom_site_aniso_U_23
_atom_site_aniso_U_13
_atom_site_aniso_U_12
Pt1 0.02072(4) 0.02201(5) 0.01365(4) 0.00309(3) 0.00326(3) 0.00692(3)
Pt2 0.02280(5) 0.02830(5) 0.01256(4) 0.00349(3) 0.00329(3) 0.01162(4)
P1 0.0289(3) 0.0246(3) 0.0164(3) 0.0034(2) 0.0014(2) 0.0104(3)
P2 0.0197(3) 0.0224(3) 0.0149(3) 0.0033(2) 0.0039(2) 0.0065(2)
P3 0.0229(3) 0.0283(3) 0.0125(2) 0.0030(2) 0.0030(2) 0.0128(2)
P4 0.0258(3) 0.0264(3) 0.0173(3) 0.0024(2) 0.0031(2) 0.0113(3)
F1 0.0198(7) 0.0389(9) 0.0284(8) -0.0032(7) -0.0023(6) 0.0029(6)
F2 0.0239(7) 0.0371(9) 0.0339(8) 0.0024(7) 0.0114(6) 0.0098(7)
F3 0.0387(9) 0.0336(8) 0.0194(7) -0.0008(6) 0.0099(6) 0.0133(7)
F4 0.0319(8) 0.0462(10) 0.0194(7) -0.0066(6) -0.0062(6) 0.0150(7)
F5 0.0193(7) 0.0385(8) 0.0237(7) -0.0013(6) 0.0021(5) 0.0103(6)
F6 0.0491(10) 0.0434(10) 0.0364(9) 0.0102(7) 0.0112(8) 0.0303(8)
F7 0.0599(12) 0.0569(12) 0.0561(12) 0.0361(10) 0.0092(10) 0.0249(10)
F8 0.0497(11) 0.0957(17) 0.0305(9) 0.0292(10) 0.0162(8) 0.0109(11)
F9 0.0434(10) 0.0805(15) 0.0370(10) -0.0062(9) 0.0235(8) 0.0175(10)
F10 0.0273(8) 0.0377(9) 0.0398(9) -0.0025(7) 0.0071(7) 0.0159(7)
C1 0.0249(12) 0.0211(11) 0.0201(11) 0.0034(9) 0.0026(9) 0.0092(9)
C2 0.0263(12) 0.0250(12) 0.0206(11) 0.0051(9) 0.0042(9) 0.0092(10)
C3 0.0253(12) 0.0307(13) 0.0224(12) 0.0065(10) 0.0060(9) 0.0113(10)
C4 0.0294(13) 0.0356(14) 0.0241(12) 0.0091(10) 0.0072(10) 0.0142(11)
C5 0.0349(14) 0.0413(16) 0.0237(12) 0.0090(11) 0.0077(11) 0.0177(12)
C6 0.0423(16) 0.0447(17) 0.0232(13) 0.0109(12) 0.0098(11) 0.0186(14)
C7 0.0447(16) 0.0430(17) 0.0252(13) 0.0110(12) 0.0130(12) 0.0206(14)
C8 0.0450(16) 0.0375(15) 0.0233(13) 0.0080(11) 0.0102(11) 0.0149(13)
C9 0.0416(15) 0.0337(15) 0.0223(12) 0.0065(11) 0.0083(11) 0.0117(12)
C10 0.0334(14) 0.0291(13) 0.0200(12) 0.0043(10) 0.0049(10) 0.0090(11)
C11 0.0279(12) 0.0307(13) 0.0186(11) 0.0027(10) 0.0012(9) 0.0090(11)
C12 0.0256(12) 0.0297(13) 0.0169(11) 0.0013(9) -0.0003(9) 0.0106(10)
C13 0.0226(11) 0.0190(11) 0.0184(10) 0.0052(8) 0.0030(9) 0.0070(9)
C14 0.0203(11) 0.0244(12) 0.0204(11) 0.0017(9) 0.0005(9) 0.0044(9)
C15 0.0217(11) 0.0251(12) 0.0247(12) 0.0048(9) 0.0079(9) 0.0083(10)
C16 0.0325(13) 0.0242(12) 0.0163(10) 0.0027(9) 0.0068(9) 0.0099(10)
C17 0.0250(12) 0.0272(12) 0.0173(11) 0.0021(9) -0.0020(9) 0.0091(10)
C18 0.0195(11) 0.0233(12) 0.0203(11) 0.0031(9) 0.0034(9) 0.0082(9)
C19 0.0339(14) 0.0412(15) 0.0193(11) 0.0022(10) 0.0019(10) 0.0223(12)
C20 0.0360(15) 0.0435(17) 0.0273(13) -0.0051(12) -0.0054(11) 0.0185(13)
C21 0.0450(18) 0.057(2) 0.0379(17) -0.0170(15) -0.0126(14) 0.0292(16)
C22 0.071(2) 0.076(3) 0.0252(15) -0.0132(15) -0.0115(15) 0.049(2)
C23 0.084(3) 0.075(3) 0.0214(14) 0.0072(15) -0.0022(16) 0.043(2)
C24 0.058(2) 0.0494(19) 0.0235(14) 0.0078(13) 0.0020(13) 0.0230(16)
C25 0.113(4) 0.110(4) 0.0327(19) -0.027(2) -0.027(2) 0.066(3)
C26 0.0404(15) 0.0251(13) 0.0196(12) 0.0043(10) 0.0029(10) 0.0056(11)
C27 0.0413(16) 0.0300(14) 0.0312(14) 0.0076(11) 0.0025(12) 0.0012(12)
C28 0.0435(17) 0.0426(18) 0.0333(15) 0.0082(13) 0.0022(13) -0.0043(14)
C29 0.073(2) 0.0333(16) 0.0239(14) 0.0006(12) 0.0158(15) -0.0133(16)
C30 0.082(3) 0.0258(15) 0.0396(17) 0.0061(13) 0.0235(17) 0.0078(16)
C31 0.063(2) 0.0304(15) 0.0348(15) 0.0103(12) 0.0157(14) 0.0133(14)
C32 0.099(3) 0.044(2) 0.042(2) -0.0051(16) 0.024(2) -0.028(2)
C33 0.0345(14) 0.0274(13) 0.0214(12) 0.0039(10) 0.0043(10) 0.0151(11)
C34 0.0361(14) 0.0296(13) 0.0232(12) 0.0043(10) 0.0041(10) 0.0135(11)
C35 0.0354(14) 0.0367(15) 0.0288(13) 0.0072(11) 0.0055(11) 0.0176(12)
C36 0.0491(17) 0.0356(15) 0.0276(13) 0.0089(11) 0.0117(12) 0.0248(13)
C37 0.0556(18) 0.0376(16) 0.0218(13) 0.0008(11) 0.0042(12) 0.0242(14)
C38 0.0403(15) 0.0342(15) 0.0234(12) 0.0039(11) 0.0000(11) 0.0173(12)
C39 0.063(2) 0.055(2) 0.0403(17) 0.0066(15) 0.0176(16) 0.0374(18)
C40 0.0248(11) 0.0231(12) 0.0158(10) 0.0032(9) 0.0043(9) 0.0087(9)
C41 0.0240(12) 0.0268(12) 0.0198(11) 0.0031(9) 0.0040(9) 0.0085(10)
C42 0.0331(14) 0.0357(14) 0.0184(11) 0.0032(10) 0.0007(10) 0.0131(12)
C43 0.0375(14) 0.0321(14) 0.0202(12) 0.0065(10) 0.0096(10) 0.0126(12)
C44 0.0293(13) 0.0366(15) 0.0232(12) 0.0072(11) 0.0095(10) 0.0086(11)
C45 0.0231(12) 0.0346(14) 0.0199(11) 0.0051(10) 0.0035(9) 0.0079(10)
C46 0.0508(18) 0.0543(19) 0.0209(13) 0.0108(13) 0.0085(12) 0.0153(15)
C47 0.0201(11) 0.0236(12) 0.0199(11) 0.0019(9) 0.0055(9) 0.0063(9)
C48 0.0254(12) 0.0272(13) 0.0221(11) 0.0031(9) 0.0027(9) 0.0078(10)
C49 0.0309(13) 0.0238(12) 0.0273(13) 0.0023(10) 0.0065(10) 0.0059(10)
C50 0.0280(13) 0.0309(14) 0.0224(12) -0.0023(10) 0.0066(10) 0.0023(11)
C51 0.0274(13) 0.0356(14) 0.0183(11) 0.0028(10) 0.0041(9) 0.0049(11)
C52 0.0232(11) 0.0273(12) 0.0194(11) 0.0031(9) 0.0050(9) 0.0058(10)
C53 0.0488(18) 0.0344(16) 0.0263(14) -0.0013(12) 0.0002(12) -0.0028(13)
C54 0.0220(11) 0.0270(12) 0.0140(10) 0.0035(9) 0.0033(8) 0.0082(9)
C55 0.0254(12) 0.0267(13) 0.0250(12) 0.0052(10) 0.0063(10) 0.0071(10)
C56 0.0283(13) 0.0360(14) 0.0238(12) 0.0062(10) 0.0045(10) 0.0144(11)
C57 0.0216(12) 0.0411(15) 0.0173(11) 0.0058(10) 0.0006(9) 0.0096(11)
C58 0.0227(12) 0.0337(14) 0.0206(11) 0.0030(10) 0.0014(9) 0.0029(10)
C59 0.0251(12) 0.0281(13) 0.0168(11) 0.0028(9) 0.0028(9) 0.0070(10)
C60 0.0223(13) 0.056(2) 0.0435(17) 0.0120(14) 0.0014(12) 0.0127(13)
C61 0.0222(11) 0.0313(13) 0.0152(10) 0.0037(9) 0.0035(9) 0.0096(10)
C62 0.0292(13) 0.0357(14) 0.0233(12) 0.0060(10) 0.0051(10) 0.0153(11)
C63 0.0372(15) 0.0429(17) 0.0325(15) 0.0182(13) 0.0034(12) 0.0120(13)
C64 0.0336(15) 0.063(2) 0.0208(13) 0.0144(13) 0.0064(11) 0.0070(14)
C65 0.0258(13) 0.0552(19) 0.0233(13) -0.0035(12) 0.0093(10) 0.0089(13)
C66 0.0239(12) 0.0350(14) 0.0221(12) -0.0021(10) 0.0028(9) 0.0111(11)
C67 0.0225(11) 0.0307(13) 0.0144(10) 0.0014(9) 0.0022(8) 0.0122(10)
C68 0.0261(12) 0.0352(14) 0.0173(11) 0.0044(10) 0.0031(9) 0.0147(11)
C69 0.0254(12) 0.0418(15) 0.0168(11) 0.0063(10) 0.0017(9) 0.0130(11)
C70 0.0231(12) 0.0445(16) 0.0150(11) 0.0004(10) 0.0022(9) 0.0095(11)
C71 0.0249(12) 0.0383(15) 0.0224(12) -0.0031(10) 0.0031(10) 0.0138(11)
C72 0.0226(11) 0.0303(13) 0.0183(11) 0.0006(9) 0.0004(9) 0.0109(10)
C73 0.0330(15) 0.066(2) 0.0183(12) 0.0021(12) 0.0073(11) 0.0170(14)
C74 0.0221(11) 0.0278(12) 0.0198(11) 0.0059(9) 0.0056(9) 0.0126(10)
C75 0.0269(12) 0.0308(13) 0.0210(11) 0.0035(10) 0.0034(9) 0.0119(11)
C76 0.0235(12) 0.0367(15) 0.0275(13) 0.0095(11) 0.0011(10) 0.0114(11)
C77 0.0266(13) 0.0368(15) 0.0334(14) 0.0125(11) 0.0108(11) 0.0160(11)
C78 0.0330(14) 0.0372(15) 0.0276(13) 0.0049(11) 0.0122(11) 0.0186(12)
C79 0.0280(12) 0.0326(14) 0.0200(11) 0.0053(10) 0.0061(9) 0.0134(11)
C80 0.0346(15) 0.056(2) 0.0501(18) 0.0156(15) 0.0163(14) 0.0282(15)
C81 0.0321(13) 0.0289(13) 0.0153(10) 0.0026(9) 0.0052(9) 0.0148(11)
C82 0.0326(14) 0.0314(14) 0.0256(12) 0.0040(10) 0.0061(10) 0.0141(11)
C83 0.0419(16) 0.0316(14) 0.0299(14) 0.0026(11) 0.0110(12) 0.0101(12)
C84 0.0607(19) 0.0322(15) 0.0190(12) 0.0042(10) 0.0104(12) 0.0198(14)
C85 0.0521(18) 0.0398(16) 0.0236(13) 0.0062(11) 0.0024(12) 0.0271(14)
C86 0.0370(14) 0.0369(15) 0.0218(12) 0.0043(10) 0.0032(10) 0.0182(12)
C87 0.079(2) 0.0346(16) 0.0311(15) 0.0086(13) 0.0095(15) 0.0193(17)
C88 0.0334(13) 0.0271(13) 0.0204(11) 0.0030(9) 0.0067(10) 0.0113(11)
C89 0.0402(16) 0.0429(16) 0.0287(14) 0.0032(12) 0.0080(12) 0.0210(13)
C90 0.0409(16) 0.0430(17) 0.0449(17) -0.0003(14) 0.0161(14) 0.0194(14)
C91 0.0518(18) 0.0317(15) 0.0370(16) -0.0018(12) 0.0235(14) 0.0069(14)
C92 0.0551(19) 0.0350(16) 0.0238(13) -0.0010(11) 0.0082(13) 0.0094(14)
C93 0.0379(15) 0.0283(13) 0.0240(12) -0.0005(10) 0.0035(11) 0.0086(12)
C94 0.073(3) 0.054(2) 0.052(2) -0.0049(17) 0.040(2) 0.0110(19)
C95 0.0280(12) 0.0318(13) 0.0185(11) 0.0026(9) 0.0036(9) 0.0129(11)
C96 0.0329(13) 0.0321(14) 0.0235(12) 0.0012(10) 0.0027(10) 0.0144(11)
C97 0.0440(16) 0.0361(15) 0.0256(13) 0.0028(11) 0.0052(11) 0.0227(13)
C98 0.0392(15) 0.0545(18) 0.0191(12) 0.0028(12) 0.0034(11) 0.0289(14)
C99 0.0283(13) 0.0457(17) 0.0274(13) 0.0002(12) 0.0003(11) 0.0150(12)
C100 0.0281(13) 0.0339(14) 0.0304(13) 0.0022(11) 0.0016(11) 0.0113(11)
C101 0.056(2) 0.065(2) 0.0379(17) -0.0004(15) -0.0096(15) 0.0426(19)
C102 0.0302(13) 0.0276(13) 0.0197(11) 0.0027(9) 0.0034(10) 0.0103(11)
C103 0.0354(14) 0.0284(13) 0.0324(14) 0.0037(11) 0.0106(11) 0.0130(11)
C104 0.0372(15) 0.0411(16) 0.0350(15) 0.0080(12) 0.0173(12) 0.0143(13)
C105 0.0522(18) 0.0367(16) 0.0327(15) 0.0093(12) 0.0177(13) 0.0131(14)
C106 0.065(2) 0.0300(15) 0.0364(16) 0.0082(12) 0.0216(15) 0.0203(15)
C107 0.0452(16) 0.0318(14) 0.0243(13) 0.0051(11) 0.0132(11) 0.0162(12)
C108 0.084(3) 0.0417(19) 0.059(2) 0.0151(17) 0.041(2) 0.0161(19)
O1M 0.0353(10) 0.0299(10) 0.0381(11) 0.0064(8) 0.0028(8) 0.0162(8)
O2M 0.0314(10) 0.0371(11) 0.0377(11) 0.0045(9) -0.0021(8) 0.0093(9)
O3M 0.0391(11) 0.0349(11) 0.0473(12) 0.0081(9) 0.0042(9) 0.0134(9)
O4M 0.0475(13) 0.0497(14) 0.0448(13) -0.0009(11) 0.0040(10) 0.0141(11)
N1M 0.0360(13) 0.0413(14) 0.0269(11) 0.0065(10) 0.0014(9) 0.0172(11)
N2M 0.0329(12) 0.0361(13) 0.0289(12) 0.0058(10) 0.0049(9) 0.0113(10)
C1M 0.0387(15) 0.0450(17) 0.0250(13) 0.0073(12) 0.0036(11) 0.0220(13)
C2M 0.0415(17) 0.0533(19) 0.0316(15) 0.0078(13) 0.0011(12) 0.0256(15)
C3M 0.0414(17) 0.065(2) 0.0300(15) 0.0043(14) -0.0034(13) 0.0259(16)
C4M 0.0364(15) 0.0537(19) 0.0285(14) -0.0037(13) -0.0020(12) 0.0191(14)
C5M 0.0344(15) 0.0422(16) 0.0281(14) 0.0011(12) 0.0018(11) 0.0143(13)
C6M 0.0393(17) 0.059(2) 0.0409(17) -0.0058(15) -0.0069(14) 0.0174(16)
C7M 0.0329(16) 0.0497(19) 0.0475(19) -0.0102(15) -0.0013(13) 0.0096(14)
C8M 0.0320(14) 0.0420(17) 0.0358(15) -0.0032(13) 0.0047(12) 0.0101(13)
C9M 0.0315(14) 0.0390(15) 0.0277(13) 0.0006(11) 0.0032(11) 0.0127(12)
C10M 0.0315(14) 0.0371(16) 0.0436(17) -0.0049(13) 0.0126(13) 0.0039(12)
C11M 0.0377(16) 0.0364(16) 0.0410(16) 0.0077(13) 0.0133(13) 0.0115(13)
C12M 0.0354(15) 0.0341(15) 0.0311(14) 0.0054(11) 0.0077(11) 0.0115(12)
C13M 0.0351(14) 0.0332(14) 0.0279(13) 0.0085(11) 0.0086(11) 0.0115(12)
C14M 0.0366(15) 0.0283(14) 0.0347(14) 0.0057(11) 0.0110(12) 0.0098(12)
C15M 0.0392(15) 0.0290(14) 0.0369(15) 0.0103(11) 0.0129(12) 0.0170(12)
C16M 0.0322(14) 0.0322(14) 0.0279(13) 0.0065(11) 0.0073(11) 0.0137(11)
C17M 0.0384(15) 0.0265(14) 0.0375(15) 0.0074(11) 0.0034(12) 0.0128(12)
C18M 0.0386(15) 0.0317(15) 0.0371(15) 0.0093(12) 0.0026(12) 0.0144(12)
C19M 0.0374(15) 0.0307(14) 0.0333(14) 0.0036(11) 0.0048(12) 0.0159(12)
C20M 0.0422(16) 0.0358(15) 0.0246(13) 0.0042(11) 0.0045(11) 0.0189(13)
C21M 0.0423(16) 0.0384(16) 0.0234(13) 0.0024(11) 0.0020(11) 0.0152(13)
C22M 0.0367(15) 0.0381(15) 0.0258(13) 0.0029(11) 0.0051(11) 0.0180(12)
C23M 0.0321(14) 0.0403(16) 0.0329(14) 0.0053(12) 0.0017(11) 0.0146(12)
C24M 0.0305(14) 0.0351(15) 0.0289(13) 0.0045(11) 0.0012(11) 0.0099(12)
C25M 0.0391(15) 0.0355(15) 0.0251(13) 0.0058(11) 0.0039(11) 0.0101(12)
C26M 0.0338(15) 0.0436(17) 0.0313(14) 0.0035(12) -0.0025(12) 0.0074(13)
C27M 0.0428(17) 0.0371(16) 0.0319(15) -0.0012(12) 0.0004(13) 0.0014(13)
C28M 0.0425(16) 0.0348(15) 0.0332(15) 0.0023(12) 0.0054(12) 0.0088(13)
C29M 0.0360(15) 0.0366(15) 0.0293(14) 0.0068(11) 0.0067(11) 0.0099(12)
C30M 0.0339(14) 0.0321(14) 0.0319(14) 0.0058(11) 0.0049(11) 0.0069(12)
C31M 0.0471(18) 0.0355(16) 0.0436(17) 0.0065(13) 0.0046(14) 0.0167(14)
C32M 0.065(2) 0.051(2) 0.0438(19) 0.0124(16) 0.0071(17) 0.0203(18)
C33M 0.085(3) 0.060(2) 0.051(2) 0.0109(19) 0.016(2) 0.016(2)
C34M 0.061(2) 0.057(2) 0.078(3) 0.007(2) 0.022(2) 0.026(2)
C35M 0.061(2) 0.072(3) 0.065(3) -0.001(2) 0.009(2) 0.019(2)
C36M 0.048(2) 0.064(2) 0.054(2) 0.0043(18) -0.0038(17) 0.0135(18)
C37M 0.0411(16) 0.0448(18) 0.0342(15) 0.0014(13) 0.0057(13) 0.0138(14)
C38M 0.0549(19) 0.0385(16) 0.0262(13) 0.0010(12) 0.0079(13) 0.0246(15)
C39M 0.0455(16) 0.0420(16) 0.0218(12) 0.0018(11) 0.0021(11) 0.0248(14)
C40M 0.0394(15) 0.0423(16) 0.0282(13) 0.0096(12) 0.0053(11) 0.0202(13)
C41M 0.0402(18) 0.048(2) 0.070(2) 0.0246(18) -0.0031(16) 0.0158(16)
C42M 0.0418(19) 0.056(2) 0.070(2) 0.0188(19) -0.0093(17) 0.0175(17)
C1S 0.052(12) 0.065(8) 0.048(8) 0.029(6) 0.016(7) 0.012(7)
Cl1S 0.035(3) 0.057(4) 0.064(5) 0.026(3) 0.013(3) 0.012(3)
Cl2S 0.062(5) 0.077(5) 0.043(4) 0.017(3) 0.018(3) 0.028(4)
Cl3S 0.072(6) 0.047(4) 0.068(6) 0.010(3) 0.034(4) 0.027(4)
C1T 0.055(6) 0.061(6) 0.096(7) 0.036(5) 0.054(5) 0.025(4)
Cl2T 0.117(5) 0.120(4) 0.085(3) 0.012(3) 0.055(4) 0.064(3)
Cl1T 0.051(2) 0.087(3) 0.129(5) 0.013(3) 0.032(3) 0.0294(18)
Cl3T 0.115(5) 0.088(3) 0.118(5) 0.043(3) 0.079(4) 0.061(3)

loop_
_atom_type_symbol
_atom_type_description
_atom_type_scat_dispersion_real
_atom_type_scat_dispersion_imag
_atom_type_scat_source
C C 0.0030 0.0020 'International Tables Vol C Tables 4.2.6.8 and 6.1.1.4'
H H 0.0000 0.0000 'International Tables Vol C Tables 4.2.6.8 and 6.1.1.4'
Cl Cl 0.1484 0.1585 'International Tables Vol C Tables 4.2.6.8 and 6.1.1.4'
F F 0.0160 0.0100 'International Tables Vol C Tables 4.2.6.8 and 6.1.1.4'
N N 0.0060 0.0030 'International Tables Vol C Tables 4.2.6.8 and 6.1.1.4'
O O 0.0100 0.0060 'International Tables Vol C Tables 4.2.6.8 and 6.1.1.4'
P P 0.0970 0.0890 'International Tables Vol C Tables 4.2.6.8 and 6.1.1.4'
Pt Pt -1.3700 8.0080 'International Tables Vol C Tables 4.2.6.8 and 6.1.1.4'

loop_
_geom_angle_atom_site_label_1
_geom_angle_atom_site_label_2
_geom_angle_atom_site_label_3
_geom_angle
_geom_angle_site_symmetry_3
P2 Pt1 P1 173.23(2) .
C1 Pt1 P1 84.82(7) .
C1 Pt1 P2 90.99(7) .
C1 Pt1 C13 172.36(10) .
C13 Pt1 P1 93.17(6) .
C13 Pt1 P2 91.66(6) .
P3 Pt2 P4 177.35(2) .
C12 Pt2 P3 90.22(7) .
C12 Pt2 P4 87.92(7) .
C12 Pt2 C61 175.59(10) .
C61 Pt2 P3 92.00(7) .
C61 Pt2 P4 89.73(7) .
C19 P1 Pt1 108.85(9) .
C19 P1 C33 104.10(12) .
C26 P1 Pt1 110.20(9) .
C26 P1 C19 110.52(12) .
C26 P1 C33 102.00(13) .
C33 P1 Pt1 120.76(8) .
C40 P2 Pt1 116.12(8) .
C47 P2 Pt1 111.73(8) .
C47 P2 C40 103.18(11) .
C54 P2 Pt1 114.10(8) .
C54 P2 C40 104.40(10) .
C54 P2 C47 106.24(11) .
C67 P3 Pt2 113.43(8) .
C67 P3 C81 105.91(11) .
C74 P3 Pt2 111.87(9) .
C74 P3 C67 104.95(11) .
C74 P3 C81 105.12(12) .
C81 P3 Pt2 114.71(8) .
C88 P4 Pt2 109.10(9) .
C88 P4 C95 107.20(11) .
C88 P4 C102 105.76(12) .
C95 P4 Pt2 112.30(9) .
C95 P4 C102 103.48(12) .
C102 P4 Pt2 118.30(8) .
C2 C1 Pt1 173.3(2) .
C1 C2 C3 177.6(3) .
C4 C3 C2 179.6(3) .
C3 C4 C5 177.8(3) .
C6 C5 C4 178.8(3) .
C5 C6 C7 179.3(3) .
C8 C7 C6 179.6(3) .
C7 C8 C9 179.7(4) .
C10 C9 C8 179.0(4) .
C9 C10 C11 179.1(3) .
C12 C11 C10 175.2(3) .
C11 C12 Pt2 169.8(2) .
C14 C13 Pt1 124.89(17) .
C14 C13 C18 113.8(2) .
C18 C13 Pt1 120.98(17) .
F1 C14 C13 119.2(2) .
F1 C14 C15 116.6(2) .
C13 C14 C15 124.2(2) .
F2 C15 C14 121.0(2) .
F2 C15 C16 119.7(2) .
C16 C15 C14 119.3(2) .
F3 C16 C15 120.6(2) .
F3 C16 C17 120.2(2) .
C17 C16 C15 119.2(2) .
F4 C17 C16 119.2(2) .
F4 C17 C18 121.6(2) .
C16 C17 C18 119.2(2) .
F5 C18 C13 119.5(2) .
F5 C18 C17 116.4(2) .
C17 C18 C13 124.1(2) .
C20 C19 P1 117.5(2) .
C24 C19 P1 123.6(2) .
C24 C19 C20 118.9(3) .
C19 C20 H20 119.7 .
C21 C20 C19 120.6(3) .
C21 C20 H20 119.7 .
C20 C21 H21 119.4 .
C22 C21 C20 121.2(3) .
C22 C21 H21 119.4 .
C21 C22 C25 120.0(4) .
C23 C22 C21 117.9(3) .
C23 C22 C25 122.1(4) .
C22 C23 H23 118.9 .
C22 C23 C24 122.1(3) .
C24 C23 H23 118.9 .
C19 C24 C23 119.4(3) .
C19 C24 H24 120.3 .
C23 C24 H24 120.3 .
C22 C25 H25A 109.5 .
C22 C25 H25B 109.5 .
C22 C25 H25C 109.5 .
H25A C25 H25B 109.5 .
H25A C25 H25C 109.5 .
H25B C25 H25C 109.5 .
C27 C26 P1 119.3(2) .
C27 C26 C31 119.1(3) .
C31 C26 P1 121.3(2) .
C26 C27 H27 119.9 .
C28 C27 C26 120.2(3) .
C28 C27 H27 119.9 .
C27 C28 H28 119.6 .
C27 C28 C29 120.9(3) .
C29 C28 H28 119.6 .
C28 C29 C32 119.9(4) .
C30 C29 C28 118.4(3) .
C30 C29 C32 121.7(4) .
C29 C30 H30 119.3 .
C31 C30 C29 121.4(3) .
C31 C30 H30 119.3 .
C26 C31 H31 120.0 .
C30 C31 C26 120.0(3) .
C30 C31 H31 120.0 .
C29 C32 H32A 109.5 .
C29 C32 H32B 109.5 .
C29 C32 H32C 109.5 .
H32A C32 H32B 109.5 .
H32A C32 H32C 109.5 .
H32B C32 H32C 109.5 .
C34 C33 P1 122.1(2) .
C34 C33 C38 118.4(2) .
C38 C33 P1 119.4(2) .
C33 C34 H34 119.9 .
C35 C34 C33 120.2(2) .
C35 C34 H34 119.9 .
C34 C35 H35 119.3 .
C34 C35 C36 121.4(3) .
C36 C35 H35 119.3 .
C35 C36 C39 120.7(3) .
C37 C36 C35 117.9(3) .
C37 C36 C39 121.3(3) .
C36 C37 H37 119.3 .
C38 C37 C36 121.3(3) .
C38 C37 H37 119.3 .
C33 C38 H38 119.7 .
C37 C38 C33 120.6(3) .
C37 C38 H38 119.7 .
C36 C39 H39A 109.5 .
C36 C39 H39B 109.5 .
C36 C39 H39C 109.5 .
H39A C39 H39B 109.5 .
H39A C39 H39C 109.5 .
H39B C39 H39C 109.5 .
C41 C40 P2 122.22(18) .
C41 C40 C45 118.8(2) .
C45 C40 P2 118.91(18) .
C40 C41 H41 119.8 .
C40 C41 C42 120.4(2) .
C42 C41 H41 119.8 .
C41 C42 H42 119.5 .
C43 C42 C41 121.1(2) .
C43 C42 H42 119.5 .
C42 C43 C44 118.5(2) .
C42 C43 C46 121.2(2) .
C44 C43 C46 120.3(2) .
C43 C44 H44 119.6 .
C45 C44 C43 120.8(2) .
C45 C44 H44 119.6 .
C40 C45 H45 119.8 .
C44 C45 C40 120.4(2) .
C44 C45 H45 119.8 .
C43 C46 H46A 109.5 .
C43 C46 H46B 109.5 .
C43 C46 H46C 109.5 .
H46A C46 H46B 109.5 .
H46A C46 H46C 109.5 .
H46B C46 H46C 109.5 .
C48 C47 P2 120.97(18) .
C52 C47 P2 120.83(18) .
C52 C47 C48 118.2(2) .
C47 C48 H48 119.7 .
C49 C48 C47 120.7(2) .
C49 C48 H48 119.7 .
C48 C49 H49 119.5 .
C48 C49 C50 121.0(2) .
C50 C49 H49 119.5 .
C49 C50 C53 120.5(2) .
C51 C50 C49 118.2(2) .
C51 C50 C53 121.2(2) .
C50 C51 H51 119.4 .
C52 C51 C50 121.2(2) .
C52 C51 H51 119.4 .
C47 C52 H52 119.7 .
C51 C52 C47 120.7(2) .
C51 C52 H52 119.7 .
C50 C53 H53A 109.5 .
C50 C53 H53B 109.5 .
C50 C53 H53C 109.5 .
H53A C53 H53B 109.5 .
H53A C53 H53C 109.5 .
H53B C53 H53C 109.5 .
C55 C54 P2 121.52(19) .
C59 C54 P2 120.01(18) .
C59 C54 C55 118.4(2) .
C54 C55 H55 119.8 .
C56 C55 C54 120.5(2) .
C56 C55 H55 119.8 .
C55 C56 H56 119.5 .
C55 C56 C57 121.1(2) .
C57 C56 H56 119.5 .
C56 C57 C60 120.3(3) .
C58 C57 C56 118.6(2) .
C58 C57 C60 121.1(3) .
C57 C58 H58 119.6 .
C57 C58 C59 120.8(2) .
C59 C58 H58 119.6 .
C54 C59 C58 120.5(2) .
C54 C59 H59 119.7 .
C58 C59 H59 119.7 .
C57 C60 H60A 109.5 .
C57 C60 H60B 109.5 .
C57 C60 H60C 109.5 .
H60A C60 H60B 109.5 .
H60A C60 H60C 109.5 .
H60B C60 H60C 109.5 .
C62 C61 Pt2 121.48(18) .
C66 C61 Pt2 124.20(19) .
C66 C61 C62 114.3(2) .
F6 C62 C61 119.2(2) .
F6 C62 C63 116.6(2) .
C63 C62 C61 124.1(2) .
F7 C63 C62 121.1(3) .
F7 C63 C64 119.9(3) .
C64 C63 C62 119.0(3) .
F8 C64 C63 119.5(3) .
F8 C64 C65 120.9(3) .
C65 C64 C63 119.6(3) .
F9 C65 C64 119.9(3) .
F9 C65 C66 120.3(3) .
C64 C65 C66 119.8(3) .
F10 C66 C61 119.8(2) .
F10 C66 C65 117.1(2) .
C61 C66 C65 123.2(3) .
C68 C67 P3 120.40(18) .
C72 C67 P3 120.01(18) .
C72 C67 C68 118.9(2) .
C67 C68 H68 119.7 .
C69 C68 C67 120.5(2) .
C69 C68 H68 119.7 .
C68 C69 H69 119.5 .
C68 C69 C70 120.9(2) .
C70 C69 H69 119.5 .
C69 C70 C73 120.2(2) .
C71 C70 C69 118.2(2) .
C71 C70 C73 121.5(3) .
C70 C71 H71 119.4 .
C72 C71 C70 121.2(2) .
C72 C71 H71 119.4 .
C67 C72 H72 119.9 .
C71 C72 C67 120.3(2) .
C71 C72 H72 119.9 .
C70 C73 H73A 109.5 .
C70 C73 H73B 109.5 .
C70 C73 H73C 109.5 .
H73A C73 H73B 109.5 .
H73A C73 H73C 109.5 .
H73B C73 H73C 109.5 .
C75 C74 P3 121.22(18) .
C79 C74 P3 119.93(18) .
C79 C74 C75 118.8(2) .
C74 C75 H75 119.8 .
C76 C75 C74 120.3(2) .
C76 C75 H75 119.8 .
C75 C76 H76 119.5 .
C75 C76 C77 120.9(2) .
C77 C76 H76 119.5 .
C76 C77 C78 118.5(2) .
C76 C77 C80 120.6(3) .
C78 C77 C80 120.9(3) .
C77 C78 H78 119.4 .
C79 C78 C77 121.2(2) .
C79 C78 H78 119.4 .
C74 C79 H79 119.9 .
C78 C79 C74 120.2(2) .
C78 C79 H79 119.9 .
C77 C80 H80A 109.5 .
C77 C80 H80B 109.5 .
C77 C80 H80C 109.5 .
H80A C80 H80B 109.5 .
H80A C80 H80C 109.5 .
H80B C80 H80C 109.5 .
C82 C81 P3 121.23(19) .
C86 C81 P3 120.2(2) .
C86 C81 C82 118.6(2) .
C81 C82 H82 119.8 .
C83 C82 C81 120.4(3) .
C83 C82 H82 119.8 .
C82 C83 H83 119.3 .
C82 C83 C84 121.4(3) .
C84 C83 H83 119.3 .
C83 C84 C87 120.5(3) .
C85 C84 C83 118.0(3) .
C85 C84 C87 121.5(3) .
C84 C85 H85 119.3 .
C84 C85 C86 121.3(3) .
C86 C85 H85 119.3 .
C81 C86 H86 119.8 .
C85 C86 C81 120.4(3) .
C85 C86 H86 119.8 .
C84 C87 H87A 109.5 .
C84 C87 H87B 109.5 .
C84 C87 H87C 109.5 .
H87A C87 H87B 109.5 .
H87A C87 H87C 109.5 .
H87B C87 H87C 109.5 .
C89 C88 P4 118.5(2) .
C89 C88 C93 118.6(2) .
C93 C88 P4 122.4(2) .
C88 C89 H89 119.7 .
C90 C89 C88 120.6(3) .
C90 C89 H89 119.7 .
C89 C90 H90 119.6 .
C89 C90 C91 120.7(3) .
C91 C90 H90 119.6 .
C90 C91 C94 120.4(3) .
C92 C91 C90 118.4(3) .
C92 C91 C94 121.1(3) .
C91 C92 H92 119.3 .
C91 C92 C93 121.4(3) .
C93 C92 H92 119.3 .
C88 C93 C92 120.1(3) .
C88 C93 H93 119.9 .
C92 C93 H93 119.9 .
C91 C94 H94A 109.5 .
C91 C94 H94B 109.5 .
C91 C94 H94C 109.5 .
H94A C94 H94B 109.5 .
H94A C94 H94C 109.5 .
H94B C94 H94C 109.5 .
C96 C95 P4 120.9(2) .
C96 C95 C100 118.8(2) .
C100 C95 P4 120.3(2) .
C95 C96 H96 119.8 .
C95 C96 C97 120.4(3) .
C97 C96 H96 119.8 .
C96 C97 H97 119.6 .
C98 C97 C96 120.8(3) .
C98 C97 H97 119.6 .
C97 C98 C101 121.5(3) .
C99 C98 C97 118.3(2) .
C99 C98 C101 120.2(3) .
C98 C99 H99 119.2 .
C98 C99 C100 121.6(3) .
C100 C99 H99 119.2 .
C95 C100 H100 120.0 .
C99 C100 C95 120.0(3) .
C99 C100 H100 120.0 .
C98 C101 H10A 109.5 .
C98 C101 H10B 109.5 .
C98 C101 H10C 109.5 .
H10A C101 H10B 109.5 .
H10A C101 H10C 109.5 .
H10B C101 H10C 109.5 .
C103 C102 P4 119.6(2) .
C107 C102 P4 122.4(2) .
C107 C102 C103 118.1(2) .
C102 C103 H103 119.5 .
C104 C103 C102 120.9(3) .
C104 C103 H103 119.5 .
C103 C104 H104 119.4 .
C105 C104 C103 121.2(3) .
C105 C104 H104 119.4 .
C104 C105 C106 117.8(3) .
C104 C105 C108 121.3(3) .
C106 C105 C108 120.9(3) .
C105 C106 H106 119.3 .
C107 C106 C105 121.4(3) .
C107 C106 H106 119.3 .
C102 C107 C106 120.5(3) .
C102 C107 H107 119.8 .
C106 C107 H107 119.8 .
C105 C108 H10D 109.5 .
C105 C108 H10E 109.5 .
C105 C108 H10F 109.5 .
H10D C108 H10E 109.5 .
H10D C108 H10F 109.5 .
H10E C108 H10F 109.5 .
C16M O1M C19M 117.7(2) .
C25M O2M C24M 117.5(2) .
C29M O3M C31M 119.4(2) .
C37M O4M C36M 114.8(3) .
C1M N1M C5M 119.3(2) .
C12M N2M C9M 118.6(3) .
N1M C1M C2M 121.4(3) .
N1M C1M C40M 115.3(2) .
C2M C1M C40M 123.2(3) .
C1M C2M H2M 120.3 .
C3M C2M C1M 119.5(3) .
C3M C2M H2M 120.3 .
C2M C3M H3M 119.8 .
C2M C3M C4M 120.4(3) .
C4M C3M H3M 119.8 .
C3M C4M C5M 116.3(3) .
C3M C4M C6M 124.4(3) .
C5M C4M C6M 119.3(3) .
N1M C5M C4M 123.1(3) .
N1M C5M C9M 117.6(2) .
C4M C5M C9M 119.3(3) .
C4M C6M H6M 119.2 .
C7M C6M C4M 121.6(3) .
C7M C6M H6M 119.2 .
C6M C7M H7M 119.4 .
C6M C7M C8M 121.2(3) .
C8M C7M H7M 119.4 .
C9M C8M C7M 119.3(3) .
C10M C8M C7M 123.8(3) .
C10M C8M C9M 116.8(3) .
N2M C9M C5M 117.5(3) .
N2M C9M C8M 123.1(3) .
C8M C9M C5M 119.3(3) .
C8M C10M H10M 120.1 .
C11M C10M C8M 119.8(3) .
C11M C10M H10M 120.1 .
C10M C11M H11M 120.3 .
C10M C11M C12M 119.4(3) .
C12M C11M H11M 120.3 .
N2M C12M C11M 122.0(3) .
N2M C12M C13M 114.9(3) .
C11M C12M C13M 123.1(3) .
C14M C13M C12M 122.1(3) .
C18M C13M C12M 119.6(2) .
C18M C13M C14M 118.1(3) .
C13M C14M H14M 119.5 .
C15M C14M C13M 120.9(3) .
C15M C14M H14M 119.5 .
C14M C15M H15M 120.0 .
C14M C15M C16M 119.9(2) .
C16M C15M H15M 120.0 .
O1M C16M C15M 115.7(2) .
O1M C16M C17M 124.1(3) .
C15M C16M C17M 120.1(3) .
C16M C17M H17M 120.5 .
C18M C17M C16M 119.0(3) .
C18M C17M H17M 120.5 .
C13M C18M H18M 119.1 .
C17M C18M C13M 121.9(3) .
C17M C18M H18M 119.1 .
O1M C19M H19A 110.3 .
O1M C19M H19B 110.3 .
O1M C19M C20M 107.2(2) .
H19A C19M H19B 108.5 .
C20M C19M H19A 110.3 .
C20M C19M H19B 110.3 .
C19M C20M H20A 109.1 .
C19M C20M H20B 109.1 .
C19M C20M C21M 112.6(2) .
H20A C20M H20B 107.8 .
C21M C20M H20A 109.1 .
C21M C20M H20B 109.1 .
C20M C21M H21A 108.3 .
C20M C21M H21B 108.3 .
C20M C21M C22M 116.0(2) .
H21A C21M H21B 107.4 .
C22M C21M H21A 108.3 .
C22M C21M H21B 108.3 .
C21M C22M H22A 108.9 .
C21M C22M H22B 108.9 .
C21M C22M C23M 113.4(2) .
H22A C22M H22B 107.7 .
C23M C22M H22A 108.9 .
C23M C22M H22B 108.9 .
C22M C23M H23A 109.0 .
C22M C23M H23B 109.0 .
H23A C23M H23B 107.8 .
C24M C23M C22M 113.0(2) .
C24M C23M H23A 109.0 .
C24M C23M H23B 109.0 .
O2M C24M C23M 107.4(2) .
O2M C24M H24A 110.2 .
O2M C24M H24B 110.2 .
C23M C24M H24A 110.2 .
C23M C24M H24B 110.2 .
H24A C24M H24B 108.5 .
O2M C25M C26M 115.3(3) .
O2M C25M C30M 123.9(3) .
C30M C25M C26M 120.9(3) .
C25M C26M H26M 120.7 .
C27M C26M C25M 118.6(3) .
C27M C26M H26M 120.7 .
C26M C27M H27M 119.0 .
C26M C27M C28M 121.9(3) .
C28M C27M H27M 119.0 .
C27M C28M H28M 120.6 .
C29M C28M C27M 118.8(3) .
C29M C28M H28M 120.6 .
O3M C29M C28M 125.7(3) .
O3M C29M C30M 113.8(3) .
C28M C29M C30M 120.5(3) .
C25M C30M C29M 119.3(3) .
C25M C30M H30M 120.4 .
C29M C30M H30M 120.4 .
O3M C31M H31A 108.6 .
O3M C31M H31B 108.6 .
O3M C31M C32M 114.7(3) .
H31A C31M H31B 107.6 .
C32M C31M H31A 108.6 .
C32M C31M H31B 108.6 .
C31M C32M H32D 108.3 .
C31M C32M H32E 108.3 .
H32D C32M H32E 107.4 .
C33M C32M C31M 116.1(3) .
C33M C32M H32D 108.3 .
C33M C32M H32E 108.3 .
C32M C33M H33A 108.9 .
C32M C33M H33B 108.9 .
C32M C33M C34M 113.3(4) .
H33A C33M H33B 107.7 .
C34M C33M H33A 108.9 .
C34M C33M H33B 108.9 .
C33M C34M H34A 109.7 .
C33M C34M H34B 109.7 .
H34A C34M H34B 108.2 .
C35M C34M C33M 110.0(3) .
C35M C34M H34A 109.7 .
C35M C34M H34B 109.7 .
C34M C35M H35A 109.0 .
C34M C35M H35B 109.0 .
H35A C35M H35B 107.8 .
C36M C35M C34M 113.0(4) .
C36M C35M H35A 109.0 .
C36M C35M H35B 109.0 .
O4M C36M C35M 111.1(3) .
O4M C36M H36A 109.4 .
O4M C36M H36B 109.4 .
C35M C36M H36A 109.4 .
C35M C36M H36B 109.4 .
H36A C36M H36B 108.0 .
O4M C37M C38M 117.0(3) .
O4M C37M C42M 123.4(3) .
C38M C37M C42M 119.6(3) .
C37M C38M H38M 119.8 .
C39M C38M C37M 120.3(3) .
C39M C38M H38M 119.8 .
C38M C39M H39M 119.5 .
C38M C39M C40M 121.0(3) .
C40M C39M H39M 119.5 .
C39M C40M C1M 123.8(3) .
C41M C40M C1M 118.8(3) .
C41M C40M C39M 117.5(3) .
C40M C41M H41M 118.8 .
C42M C41M C40M 122.4(3) .
C42M C41M H41M 118.8 .
C37M C42M H42M 120.4 .
C41M C42M C37M 119.2(3) .
C41M C42M H42M 120.4 .
Cl1S C1S H1S 96.0 .
Cl2S C1S H1S 96.0 .
Cl2S C1S Cl1S 103.0(7) .
Cl2S C1S Cl3S 100.5(8) .
Cl3S C1S H1S 96.0 .
Cl3S C1S Cl1S 152.2(14) .
Cl2T C1T H1T 108.4 .
Cl2T C1T Cl3T 123.3(8) .
Cl1T C1T H1T 108.4 .
Cl1T C1T Cl2T 111.4(6) .
Cl1T C1T Cl3T 95.9(7) .
Cl3T C1T H1T 108.4 .
C1T Cl2T Cl2T 73.2(5) 2_676

loop_
_geom_bond_atom_site_label_1
_geom_bond_atom_site_label_2
_geom_bond_distance
_geom_bond_site_symmetry_2
Pt1 P1 2.3324(7) .
Pt1 P2 2.2968(7) .
Pt1 C1 1.996(2) .
Pt1 C13 2.062(2) .
Pt2 P3 2.3112(7) .
Pt2 P4 2.3126(7) .
Pt2 C12 1.995(2) .
Pt2 C61 2.066(2) .
P1 C19 1.819(3) .
P1 C26 1.815(3) .
P1 C33 1.826(3) .
P2 C40 1.828(2) .
P2 C47 1.825(2) .
P2 C54 1.817(2) .
P3 C67 1.821(2) .
P3 C74 1.821(2) .
P3 C81 1.824(3) .
P4 C88 1.819(3) .
P4 C95 1.820(3) .
P4 C102 1.823(3) .
F1 C14 1.353(3) .
F2 C15 1.347(3) .
F3 C16 1.347(3) .
F4 C17 1.349(3) .
F5 C18 1.362(3) .
F6 C62 1.361(3) .
F7 C63 1.352(3) .
F8 C64 1.353(3) .
F9 C65 1.350(3) .
F10 C66 1.357(3) .
C1 C2 1.221(3) .
C2 C3 1.363(3) .
C3 C4 1.223(3) .
C4 C5 1.356(4) .
C5 C6 1.221(4) .
C6 C7 1.356(4) .
C7 C8 1.217(4) .
C8 C9 1.357(4) .
C9 C10 1.221(4) .
C10 C11 1.362(3) .
C11 C12 1.219(3) .
C13 C14 1.384(3) .
C13 C18 1.391(3) .
C14 C15 1.386(3) .
C15 C16 1.380(3) .
C16 C17 1.379(3) .
C17 C18 1.385(3) .
C19 C20 1.393(4) .
C19 C24 1.386(4) .
C20 H20 0.9500 .
C20 C21 1.387(4) .
C21 H21 0.9500 .
C21 C22 1.384(5) .
C22 C23 1.377(6) .
C22 C25 1.523(4) .
C23 H23 0.9500 .
C23 C24 1.401(4) .
C24 H24 0.9500 .
C25 H25A 0.9800 .
C25 H25B 0.9800 .
C25 H25C 0.9800 .
C26 C27 1.396(4) .
C26 C31 1.397(4) .
C27 H27 0.9500 .
C27 C28 1.388(4) .
C28 H28 0.9500 .
C28 C29 1.392(5) .
C29 C30 1.389(5) .
C29 C32 1.509(5) .
C30 H30 0.9500 .
C30 C31 1.383(5) .
C31 H31 0.9500 .
C32 H32A 0.9800 .
C32 H32B 0.9800 .
C32 H32C 0.9800 .
C33 C34 1.397(4) .
C33 C38 1.404(4) .
C34 H34 0.9500 .
C34 C35 1.395(4) .
C35 H35 0.9500 .
C35 C36 1.396(4) .
C36 C37 1.393(4) .
C36 C39 1.517(4) .
C37 H37 0.9500 .
C37 C38 1.385(4) .
C38 H38 0.9500 .
C39 H39A 0.9800 .
C39 H39B 0.9800 .
C39 H39C 0.9800 .
C40 C41 1.392(3) .
C40 C45 1.399(3) .
C41 H41 0.9500 .
C41 C42 1.399(3) .
C42 H42 0.9500 .
C42 C43 1.386(4) .
C43 C44 1.398(4) .
C43 C46 1.517(4) .
C44 H44 0.9500 .
C44 C45 1.395(3) .
C45 H45 0.9500 .
C46 H46A 0.9800 .
C46 H46B 0.9800 .
C46 H46C 0.9800 .
C47 C48 1.402(3) .
C47 C52 1.398(3) .
C48 H48 0.9500 .
C48 C49 1.391(4) .
C49 H49 0.9500 .
C49 C50 1.394(4) .
C50 C51 1.391(4) .
C50 C53 1.511(4) .
C51 H51 0.9500 .
C51 C52 1.390(4) .
C52 H52 0.9500 .
C53 H53A 0.9800 .
C53 H53B 0.9800 .
C53 H53C 0.9800 .
C54 C55 1.404(3) .
C54 C59 1.394(3) .
C55 H55 0.9500 .
C55 C56 1.386(3) .
C56 H56 0.9500 .
C56 C57 1.391(4) .
C57 C58 1.390(4) .
C57 C60 1.514(4) .
C58 H58 0.9500 .
C58 C59 1.395(3) .
C59 H59 0.9500 .
C60 H60A 0.9800 .
C60 H60B 0.9800 .
C60 H60C 0.9800 .
C61 C62 1.387(3) .
C61 C66 1.386(3) .
C62 C63 1.384(4) .
C63 C64 1.375(4) .
C64 C65 1.366(5) .
C65 C66 1.391(4) .
C67 C68 1.403(3) .
C67 C72 1.395(3) .
C68 H68 0.9500 .
C68 C69 1.387(3) .
C69 H69 0.9500 .
C69 C70 1.399(4) .
C70 C71 1.398(4) .
C70 C73 1.509(3) .
C71 H71 0.9500 .
C71 C72 1.392(3) .
C72 H72 0.9500 .
C73 H73A 0.9800 .
C73 H73B 0.9800 .
C73 H73C 0.9800 .
C74 C75 1.401(3) .
C74 C79 1.395(3) .
C75 H75 0.9500 .
C75 C76 1.389(3) .
C76 H76 0.9500 .
C76 C77 1.390(4) .
C77 C78 1.394(4) .
C77 C80 1.507(4) .
C78 H78 0.9500 .
C78 C79 1.387(3) .
C79 H79 0.9500 .
C80 H80A 0.9800 .
C80 H80B 0.9800 .
C80 H80C 0.9800 .
C81 C82 1.397(4) .
C81 C86 1.395(3) .
C82 H82 0.9500 .
C82 C83 1.393(4) .
C83 H83 0.9500 .
C83 C84 1.393(4) .
C84 C85 1.389(5) .
C84 C87 1.519(4) .
C85 H85 0.9500 .
C85 C86 1.395(4) .
C86 H86 0.9500 .
C87 H87A 0.9800 .
C87 H87B 0.9800 .
C87 H87C 0.9800 .
C88 C89 1.393(4) .
C88 C93 1.395(4) .
C89 H89 0.9500 .
C89 C90 1.388(4) .
C90 H90 0.9500 .
C90 C91 1.398(5) .
C91 C92 1.373(5) .
C91 C94 1.515(4) .
C92 H92 0.9500 .
C92 C93 1.395(4) .
C93 H93 0.9500 .
C94 H94A 0.9800 .
C94 H94B 0.9800 .
C94 H94C 0.9800 .
C95 C96 1.393(4) .
C95 C100 1.397(4) .
C96 H96 0.9500 .
C96 C97 1.397(4) .
C97 H97 0.9500 .
C97 C98 1.393(4) .
C98 C99 1.384(4) .
C98 C101 1.515(4) .
C99 H99 0.9500 .
C99 C100 1.391(4) .
C100 H100 0.9500 .
C101 H10A 0.9800 .
C101 H10B 0.9800 .
C101 H10C 0.9800 .
C102 C103 1.397(4) .
C102 C107 1.390(4) .
C103 H103 0.9500 .
C103 C104 1.387(4) .
C104 H104 0.9500 .
C104 C105 1.384(4) .
C105 C106 1.392(4) .
C105 C108 1.514(4) .
C106 H106 0.9500 .
C106 C107 1.392(4) .
C107 H107 0.9500 .
C108 H10D 0.9800 .
C108 H10E 0.9800 .
C108 H10F 0.9800 .
O1M C16M 1.371(3) .
O1M C19M 1.438(3) .
O2M C24M 1.444(3) .
O2M C25M 1.379(3) .
O3M C29M 1.372(3) .
O3M C31M 1.436(3) .
O4M C36M 1.455(4) .
O4M C37M 1.375(4) .
N1M C1M 1.331(4) .
N1M C5M 1.350(4) .
N2M C9M 1.354(3) .
N2M C12M 1.330(4) .
C1M C2M 1.423(4) .
C1M C40M 1.477(4) .
C2M H2M 0.9500 .
C2M C3M 1.361(5) .
C3M H3M 0.9500 .
C3M C4M 1.417(5) .
C4M C5M 1.418(4) .
C4M C6M 1.428(5) .
C5M C9M 1.453(4) .
C6M H6M 0.9500 .
C6M C7M 1.346(5) .
C7M H7M 0.9500 .
C7M C8M 1.437(4) .
C8M C9M 1.415(4) .
C8M C10M 1.407(4) .
C10M H10M 0.9500 .
C10M C11M 1.370(4) .
C11M H11M 0.9500 .
C11M C12M 1.415(4) .
C12M C13M 1.486(4) .
C13M C14M 1.398(4) .
C13M C18M 1.394(4) .
C14M H14M 0.9500 .
C14M C15M 1.389(4) .
C15M H15M 0.9500 .
C15M C16M 1.394(4) .
C16M C17M 1.395(4) .
C17M H17M 0.9500 .
C17M C18M 1.389(4) .
C18M H18M 0.9500 .
C19M H19A 0.9900 .
C19M H19B 0.9900 .
C19M C20M 1.513(4) .
C20M H20A 0.9900 .
C20M H20B 0.9900 .
C20M C21M 1.529(4) .
C21M H21A 0.9900 .
C21M H21B 0.9900 .
C21M C22M 1.530(4) .
C22M H22A 0.9900 .
C22M H22B 0.9900 .
C22M C23M 1.543(4) .
C23M H23A 0.9900 .
C23M H23B 0.9900 .
C23M C24M 1.508(4) .
C24M H24A 0.9900 .
C24M H24B 0.9900 .
C25M C26M 1.402(4) .
C25M C30M 1.379(4) .
C26M H26M 0.9500 .
C26M C27M 1.384(4) .
C27M H27M 0.9500 .
C27M C28M 1.393(4) .
C28M H28M 0.9500 .
C28M C29M 1.384(4) .
C29M C30M 1.415(4) .
C30M H30M 0.9500 .
C31M H31A 0.9900 .
C31M H31B 0.9900 .
C31M C32M 1.528(5) .
C32M H32D 0.9900 .
C32M H32E 0.9900 .
C32M C33M 1.496(5) .
C33M H33A 0.9900 .
C33M H33B 0.9900 .
C33M C34M 1.531(6) .
C34M H34A 0.9900 .
C34M H34B 0.9900 .
C34M C35M 1.513(6) .
C35M H35A 0.9900 .
C35M H35B 0.9900 .
C35M C36M 1.481(6) .
C36M H36A 0.9900 .
C36M H36B 0.9900 .
C37M C38M 1.388(4) .
C37M C42M 1.390(5) .
C38M H38M 0.9500 .
C38M C39M 1.386(4) .
C39M H39M 0.9500 .
C39M C40M 1.392(4) .
C40M C41M 1.390(4) .
C41M H41M 0.9500 .
C41M C42M 1.379(5) .
C42M H42M 0.9500 .
C1S H1S 1.0000 .
C1S Cl1S 1.819(12) .
C1S Cl2S 1.748(13) .
C1S Cl3S 1.810(12) .
C1T H1T 1.0000 .
C1T Cl2T 1.743(10) .
C1T Cl1T 1.734(10) .
C1T Cl3T 1.745(10) .
Cl2T Cl2T 2.260(13) 2_676

loop_
_geom_torsion_atom_site_label_1
_geom_torsion_atom_site_label_2
_geom_torsion_atom_site_label_3
_geom_torsion_atom_site_label_4
_geom_torsion
_geom_torsion_site_symmetry_4
Pt1 P1 C19 C20 -45.2(2) .
Pt1 P1 C19 C24 133.1(2) .
Pt1 P1 C26 C27 -12.8(2) .
Pt1 P1 C26 C31 160.2(2) .
Pt1 P1 C33 C34 115.0(2) .
Pt1 P1 C33 C38 -67.0(2) .
Pt1 P2 C40 C41 102.7(2) .
Pt1 P2 C40 C45 -73.6(2) .
Pt1 P2 C47 C48 156.96(17) .
Pt1 P2 C47 C52 -24.8(2) .
Pt1 P2 C54 C55 165.80(17) .
Pt1 P2 C54 C59 -15.7(2) .
Pt1 C13 C14 F1 -8.9(3) .
Pt1 C13 C14 C15 168.44(19) .
Pt1 C13 C18 F5 7.2(3) .
Pt1 C13 C18 C17 -171.40(19) .
Pt2 P3 C67 C68 76.5(2) .
Pt2 P3 C67 C72 -93.7(2) .
Pt2 P3 C74 C75 -152.08(18) .
Pt2 P3 C74 C79 30.1(2) .
Pt2 P3 C81 C82 -152.01(18) .
Pt2 P3 C81 C86 27.6(2) .
Pt2 P4 C88 C89 44.4(2) .
Pt2 P4 C88 C93 -127.5(2) .
Pt2 P4 C95 C96 12.8(2) .
Pt2 P4 C95 C100 -167.40(18) .
Pt2 P4 C102 C103 76.9(2) .
Pt2 P4 C102 C107 -103.0(2) .
Pt2 C61 C62 F6 0.5(3) .
Pt2 C61 C62 C63 -179.9(2) .
Pt2 C61 C66 F10 0.3(3) .
Pt2 C61 C66 C65 -179.4(2) .
P1 C19 C20 C21 179.1(2) .
P1 C19 C24 C23 -179.3(3) .
P1 C26 C27 C28 170.4(2) .
P1 C26 C31 C30 -170.2(2) .
P1 C33 C34 C35 178.6(2) .
P1 C33 C38 C37 -178.6(2) .
P2 C40 C41 C42 -178.38(19) .
P2 C40 C45 C44 179.5(2) .
P2 C47 C48 C49 178.97(19) .
P2 C47 C52 C51 -178.66(19) .
P2 C54 C55 C56 177.86(19) .
P2 C54 C59 C58 -178.09(18) .
P3 C67 C68 C69 -169.9(2) .
P3 C67 C72 C71 169.2(2) .
P3 C74 C75 C76 -178.8(2) .
P3 C74 C79 C78 178.4(2) .
P3 C81 C82 C83 178.9(2) .
P3 C81 C86 C85 -179.9(2) .
P4 C88 C89 C90 -170.4(2) .
P4 C88 C93 C92 168.4(2) .
P4 C95 C96 C97 178.8(2) .
P4 C95 C100 C99 -178.9(2) .
P4 C102 C103 C104 178.1(2) .
P4 C102 C107 C106 -177.6(2) .
F1 C14 C15 F2 3.5(3) .
F1 C14 C15 C16 -178.8(2) .
F2 C15 C16 F3 -1.2(4) .
F2 C15 C16 C17 178.3(2) .
F3 C16 C17 F4 -1.8(4) .
F3 C16 C17 C18 176.3(2) .
F4 C17 C18 F5 1.0(3) .
F4 C17 C18 C13 179.6(2) .
F6 C62 C63 F7 -0.6(4) .
F6 C62 C63 C64 179.4(3) .
F7 C63 C64 F8 1.2(4) .
F7 C63 C64 C65 -178.9(3) .
F8 C64 C65 F9 -0.5(4) .
F8 C64 C65 C66 179.7(3) .
F9 C65 C66 F10 -0.9(4) .
F9 C65 C66 C61 178.8(2) .
C13 C14 C15 F2 -173.9(2) .
C13 C14 C15 C16 3.8(4) .
C14 C13 C18 F5 -179.0(2) .
C14 C13 C18 C17 2.4(3) .
C14 C15 C16 F3 -178.8(2) .
C14 C15 C16 C17 0.6(4) .
C15 C16 C17 F4 178.8(2) .
C15 C16 C17 C18 -3.1(4) .
C16 C17 C18 F5 -177.1(2) .
C16 C17 C18 C13 1.5(4) .
C18 C13 C14 F1 177.6(2) .
C18 C13 C14 C15 -5.1(4) .
C19 P1 C26 C27 107.6(2) .
C19 P1 C26 C31 -79.4(2) .
C19 P1 C33 C34 -7.5(3) .
C19 P1 C33 C38 170.5(2) .
C19 C20 C21 C22 -0.2(5) .
C20 C19 C24 C23 -1.0(4) .
C20 C21 C22 C23 0.1(5) .
C20 C21 C22 C25 178.7(3) .
C21 C22 C23 C24 -0.4(5) .
C22 C23 C24 C19 0.9(5) .
C24 C19 C20 C21 0.7(4) .
C25 C22 C23 C24 -178.9(4) .
C26 P1 C19 C20 -166.4(2) .
C26 P1 C19 C24 11.9(3) .
C26 P1 C33 C34 -122.5(2) .
C26 P1 C33 C38 55.5(2) .
C26 C27 C28 C29 0.0(4) .
C27 C26 C31 C30 2.8(4) .
C27 C28 C29 C30 2.7(4) .
C27 C28 C29 C32 -175.7(3) .
C28 C29 C30 C31 -2.7(5) .
C29 C30 C31 C26 0.0(5) .
C31 C26 C27 C28 -2.8(4) .
C32 C29 C30 C31 175.7(3) .
C33 P1 C19 C20 84.8(2) .
C33 P1 C19 C24 -96.9(3) .
C33 P1 C26 C27 -142.2(2) .
C33 P1 C26 C31 30.8(2) .
C33 C34 C35 C36 -0.2(4) .
C34 C33 C38 C37 -0.5(4) .
C34 C35 C36 C37 -0.2(4) .
C34 C35 C36 C39 -179.8(3) .
C35 C36 C37 C38 0.2(4) .
C36 C37 C38 C33 0.1(4) .
C38 C33 C34 C35 0.5(4) .
C39 C36 C37 C38 179.8(3) .
C40 P2 C47 C48 31.5(2) .
C40 P2 C47 C52 -150.22(19) .
C40 P2 C54 C55 -66.4(2) .
C40 P2 C54 C59 112.11(19) .
C40 C41 C42 C43 -0.6(4) .
C41 C40 C45 C44 3.1(4) .
C41 C42 C43 C44 2.1(4) .
C41 C42 C43 C46 -177.5(3) .
C42 C43 C44 C45 -1.0(4) .
C43 C44 C45 C40 -1.6(4) .
C45 C40 C41 C42 -2.0(4) .
C46 C43 C44 C45 178.6(3) .
C47 P2 C40 C41 -134.7(2) .
C47 P2 C40 C45 48.9(2) .
C47 P2 C54 C55 42.2(2) .
C47 P2 C54 C59 -139.24(19) .
C47 C48 C49 C50 -0.3(4) .
C48 C47 C52 C51 -0.3(4) .
C48 C49 C50 C51 -0.3(4) .
C48 C49 C50 C53 176.9(3) .
C49 C50 C51 C52 0.6(4) .
C50 C51 C52 C47 -0.3(4) .
C52 C47 C48 C49 0.6(4) .
C53 C50 C51 C52 -176.6(3) .
C54 P2 C40 C41 -23.8(2) .
C54 P2 C40 C45 159.8(2) .
C54 P2 C47 C48 -78.0(2) .
C54 P2 C47 C52 100.3(2) .
C54 C55 C56 C57 0.7(4) .
C55 C54 C59 C58 0.5(3) .
C55 C56 C57 C58 -0.4(4) .
C55 C56 C57 C60 179.1(2) .
C56 C57 C58 C59 0.2(4) .
C57 C58 C59 C54 -0.3(4) .
C59 C54 C55 C56 -0.7(4) .
C60 C57 C58 C59 -179.3(2) .
C61 C62 C63 F7 179.7(3) .
C61 C62 C63 C64 -0.2(5) .
C62 C61 C66 F10 -178.2(2) .
C62 C61 C66 C65 2.1(4) .
C62 C63 C64 F8 -178.9(3) .
C62 C63 C64 C65 1.0(5) .
C63 C64 C65 F9 179.6(3) .
C63 C64 C65 C66 -0.3(4) .
C64 C65 C66 F10 178.9(2) .
C64 C65 C66 C61 -1.4(4) .
C66 C61 C62 F6 179.0(2) .
C66 C61 C62 C63 -1.3(4) .
C67 P3 C74 C75 -28.7(2) .
C67 P3 C74 C79 153.5(2) .
C67 P3 C81 C82 82.1(2) .
C67 P3 C81 C86 -98.3(2) .
C67 C68 C69 C70 1.5(4) .
C68 C67 C72 C71 -1.2(4) .
C68 C69 C70 C71 -2.5(4) .
C68 C69 C70 C73 176.6(3) .
C69 C70 C71 C72 1.7(4) .
C70 C71 C72 C67 0.1(4) .
C72 C67 C68 C69 0.4(4) .
C73 C70 C71 C72 -177.4(2) .
C74 P3 C67 C68 -45.9(2) .
C74 P3 C67 C72 143.9(2) .
C74 P3 C81 C82 -28.7(2) .
C74 P3 C81 C86 151.0(2) .
C74 C75 C76 C77 -0.1(4) .
C75 C74 C79 C78 0.5(4) .
C75 C76 C77 C78 1.5(4) .
C75 C76 C77 C80 -176.4(3) .
C76 C77 C78 C79 -1.9(4) .
C77 C78 C79 C74 0.9(4) .
C79 C74 C75 C76 -0.9(4) .
C80 C77 C78 C79 175.9(3) .
C81 P3 C67 C68 -156.9(2) .
C81 P3 C67 C72 33.0(2) .
C81 P3 C74 C75 82.8(2) .
C81 P3 C74 C79 -95.0(2) .
C81 C82 C83 C84 0.4(4) .
C82 C81 C86 C85 -0.2(4) .
C82 C83 C84 C85 0.9(4) .
C82 C83 C84 C87 -178.4(3) .
C83 C84 C85 C86 -1.8(4) .
C84 C85 C86 C81 1.5(4) .
C86 C81 C82 C83 -0.7(4) .
C87 C84 C85 C86 177.4(3) .
C88 P4 C95 C96 -107.0(2) .
C88 P4 C95 C100 72.8(2) .
C88 P4 C102 C103 -160.6(2) .
C88 P4 C102 C107 19.5(3) .
C88 C89 C90 C91 2.1(5) .
C89 C88 C93 C92 -3.6(4) .
C89 C90 C91 C92 -4.2(5) .
C89 C90 C91 C94 172.9(3) .
C90 C91 C92 C93 2.5(5) .
C91 C92 C93 C88 1.4(4) .
C93 C88 C89 C90 1.8(4) .
C94 C91 C92 C93 -174.7(3) .
C95 P4 C88 C89 166.2(2) .
C95 P4 C88 C93 -5.7(3) .
C95 P4 C102 C103 -48.0(2) .
C95 P4 C102 C107 132.1(2) .
C95 C96 C97 C98 0.3(4) .
C96 C95 C100 C99 0.9(4) .
C96 C97 C98 C99 0.6(4) .
C96 C97 C98 C101 -177.5(3) .
C97 C98 C99 C100 -0.7(4) .
C98 C99 C100 C95 0.0(4) .
C100 C95 C96 C97 -1.0(4) .
C101 C98 C99 C100 177.4(3) .
C102 P4 C88 C89 -83.8(2) .
C102 P4 C88 C93 104.2(2) .
C102 P4 C95 C96 141.5(2) .
C102 P4 C95 C100 -38.7(2) .
C102 C103 C104 C105 -0.2(5) .
C103 C102 C107 C106 2.5(4) .
C103 C104 C105 C106 1.8(5) .
C103 C104 C105 C108 -177.5(3) .
C104 C105 C106 C107 -1.3(5) .
C105 C106 C107 C102 -0.9(5) .
C107 C102 C103 C104 -2.0(4) .
C108 C105 C106 C107 178.0(3) .
O1M C16M C17M C18M 179.8(3) .
O1M C19M C20M C21M 176.5(2) .
O2M C25M C26M C27M -179.2(3) .
O2M C25M C30M C29M 178.6(3) .
O3M C29M C30M C25M -177.8(2) .
O3M C31M C32M C33M -32.5(5) .
O4M C37M C38M C39M -180.0(3) .
O4M C37M C42M C41M -180.0(3) .
N1M C1M C2M C3M 1.4(5) .
N1M C1M C40M C39M 159.7(3) .
N1M C1M C40M C41M -19.9(4) .
N1M C5M C9M N2M 4.4(4) .
N1M C5M C9M C8M -178.4(3) .
N2M C12M C13M C14M 155.5(3) .
N2M C12M C13M C18M -19.0(4) .
C1M N1M C5M C4M 0.6(4) .
C1M N1M C5M C9M -178.0(3) .
C1M C2M C3M C4M 0.0(5) .
C1M C40M C41M C42M -179.9(3) .
C2M C1M C40M C39M -21.7(4) .
C2M C1M C40M C41M 158.8(3) .
C2M C3M C4M C5M -1.0(5) .
C2M C3M C4M C6M 178.8(3) .
C3M C4M C5M N1M 0.7(4) .
C3M C4M C5M C9M 179.4(3) .
C3M C4M C6M C7M 178.0(3) .
C4M C5M C9M N2M -174.3(3) .
C4M C5M C9M C8M 2.9(4) .
C4M C6M C7M C8M 2.4(5) .
C5M N1M C1M C2M -1.7(4) .
C5M N1M C1M C40M 177.0(2) .
C5M C4M C6M C7M -2.2(5) .
C6M C4M C5M N1M -179.1(3) .
C6M C4M C5M C9M -0.4(4) .
C6M C7M C8M C9M 0.2(5) .
C6M C7M C8M C10M 177.7(3) .
C7M C8M C9M N2M 174.3(3) .
C7M C8M C9M C5M -2.8(4) .
C7M C8M C10M C11M -174.1(3) .
C8M C10M C11M C12M 0.1(4) .
C9M N2M C12M C11M 4.4(4) .
C9M N2M C12M C13M -173.5(2) .
C9M C8M C10M C11M 3.4(4) .
C10M C8M C9M N2M -3.4(4) .
C10M C8M C9M C5M 179.5(3) .
C10M C11M C12M N2M -4.3(4) .
C10M C11M C12M C13M 173.5(3) .
C11M C12M C13M C14M -22.4(4) .
C11M C12M C13M C18M 163.1(3) .
C12M N2M C9M C5M 176.6(3) .
C12M N2M C9M C8M -0.5(4) .
C12M C13M C14M C15M -174.0(3) .
C12M C13M C18M C17M 173.9(3) .
C13M C14M C15M C16M 0.1(4) .
C14M C13M C18M C17M -0.8(4) .
C14M C15M C16M O1M 180.0(2) .
C14M C15M C16M C17M -0.6(4) .
C15M C16M C17M C18M 0.4(4) .
C16M O1M C19M C20M 176.7(2) .
C16M C17M C18M C13M 0.4(4) .
C18M C13M C14M C15M 0.6(4) .
C19M O1M C16M C15M -174.8(2) .
C19M O1M C16M C17M 5.7(4) .
C19M C20M C21M C22M 73.5(3) .
C20M C21M C22M C23M 179.8(2) .
C21M C22M C23M C24M 80.4(3) .
C22M C23M C24M O2M -177.0(2) .
C24M O2M C25M C26M 171.7(2) .
C24M O2M C25M C30M -7.8(4) .
C25M O2M C24M C23M -165.3(2) .
C25M C26M C27M C28M 0.0(5) .
C26M C25M C30M C29M -0.8(4) .
C26M C27M C28M C29M 0.2(5) .
C27M C28M C29M O3M 178.0(3) .
C27M C28M C29M C30M -0.8(4) .
C28M C29M C30M C25M 1.1(4) .
C29M O3M C31M C32M -66.1(4) .
C30M C25M C26M C27M 0.3(4) .
C31M O3M C29M C28M -7.4(4) .
C31M O3M C29M C30M 171.4(3) .
C31M C32M C33M C34M -57.4(5) .
C32M C33M C34M C35M -177.2(3) .
C33M C34M C35M C36M -160.3(4) .
C34M C35M C36M O4M -73.5(5) .
C36M O4M C37M C38M 172.9(3) .
C36M O4M C37M C42M -7.2(5) .
C37M O4M C36M C35M 178.8(3) .
C37M C38M C39M C40M 0.1(4) .
C38M C37M C42M C41M -0.1(6) .
C38M C39M C40M C1M 180.0(3) .
C38M C39M C40M C41M -0.4(4) .
C39M C40M C41M C42M 0.5(5) .
C40M C1M C2M C3M -177.2(3) .
C40M C41M C42M C37M -0.3(6) .
C42M C37M C38M C39M 0.1(5) .
Cl1T C1T Cl2T Cl2T -152.7(7) 2_676
Cl3T C1T Cl2T Cl2T -39.8(6) 2_676
